data_1564266
loop_
_publ_author_name
'Speelman, Amy L.'
'Tran, Ba'
'Erickson, Jeremy D.'
'Vasiliu, Monica'
'Dixon, David A.'
'Bullock, R. Morris'

_publ_section_title
;
 Accelerating the Insertion Reactions of (NHC)Cu-H via Remote Ligand
 Functionalization
;
_journal_name_full 'Chemical Science'
_journal_paper_doi 10.1039/D1SC01911B
_journal_year 2021
_chemical_absolute_configuration ad
_chemical_formula_moiety 'C69 H56 Cl Cu N2 O2'
_chemical_formula_sum 'C69 H56 Cl Cu N2 O2'
_chemical_formula_weight 1044.14
_space_group_crystal_system monoclinic
_space_group_IT_number 7
_space_group_name_Hall 'P -2yac'
_space_group_name_H-M_alt 'P 1 n 1'
_atom_sites_solution_hydrogens geom
_audit_creation_date 2020-09-15
_audit_creation_method
;
Olex2 1.3-alpha
(compiled 2020.09.11 svn.r3730fd0d for OlexSys, GUI svn.r6159)
;
_audit_update_record
;
2020-12-14 deposited with the CCDC.	2021-07-23 downloaded from the CCDC.
;
_cell_angle_alpha 90
_cell_angle_beta 91.940(2)
_cell_angle_gamma 90
_cell_formula_units_Z 4
_cell_length_a 14.4801(7)
_cell_length_b 18.5079(9)
_cell_length_c 20.3673(11)
_cell_measurement_reflns_used 9040
_cell_measurement_temperature 100(2)
_cell_measurement_theta_max 30.47
_cell_measurement_theta_min 2.42
_cell_volume 5455.2(5)
_computing_cell_refinement 'SAINT V8.40A (Bruker, 2019)'
_computing_data_reduction 'SAINT V8.40A (Bruker, 2019)'
_computing_molecular_graphics 'Olex2 1.3-alpha (Dolomanov et al., 2009)'
_computing_publication_material 'Olex2 1.3-alpha (Dolomanov et al., 2009)'
_computing_structure_refinement 'SHELXL 2018/3 (Sheldrick, 2015)'
_computing_structure_solution 'XT (Sheldrick, 2015)'
_diffrn_ambient_temperature 100.0
_diffrn_measured_fraction_theta_full 0.999
_diffrn_measured_fraction_theta_max 0.999
_diffrn_measurement_device_type 'Bruker APEX-II CCD'
_diffrn_measurement_method '\f and \w scans'
_diffrn_radiation_type MoK\a
_diffrn_radiation_wavelength 0.71073
_diffrn_reflns_av_R_equivalents 0.0457
_diffrn_reflns_av_unetI/netI 0.0441
_diffrn_reflns_Laue_measured_fraction_full 0.999
_diffrn_reflns_Laue_measured_fraction_max 0.999
_diffrn_reflns_limit_h_max 20
_diffrn_reflns_limit_h_min -20
_diffrn_reflns_limit_k_max 26
_diffrn_reflns_limit_k_min -26
_diffrn_reflns_limit_l_max 29
_diffrn_reflns_limit_l_min -29
_diffrn_reflns_number 213006
_diffrn_reflns_point_group_measured_fraction_full 0.996
_diffrn_reflns_point_group_measured_fraction_max 0.979
_diffrn_reflns_theta_full 25.242
_diffrn_reflns_theta_max 30.543
_diffrn_reflns_theta_min 2.001
_diffrn_source_current 1.4
_diffrn_source_power 0.07
_diffrn_source_voltage 50.0
_diffrn_standards_number 0
_exptl_absorpt_coefficient_mu 0.498
_exptl_absorpt_correction_T_max 0.8749
_exptl_absorpt_correction_T_min 0.7835
_exptl_absorpt_correction_type multi-scan
_exptl_absorpt_process_details
;
SADABS-2016/2 (Bruker,2016/2) was used for absorption correction.
wR2(int) was 0.1209 before and 0.0633 after correction.
The Ratio of minimum to maximum transmission is 0.8955.
The \l/2 correction factor is Not present.
;
_exptl_crystal_colour 'clear colourless'
_exptl_crystal_colour_lustre clear
_exptl_crystal_colour_primary colourless
_exptl_crystal_density_diffrn 1.271
_exptl_crystal_description block
_exptl_crystal_F_000 2184
_exptl_crystal_size_max 0.332
_exptl_crystal_size_mid 0.17
_exptl_crystal_size_min 0.097
_refine_diff_density_max 0.922
_refine_diff_density_min -0.645
_refine_diff_density_rms 0.052
_refine_ls_abs_structure_details
;
 Flack x determined using 10420 quotients [(I+)-(I-)]/[(I+)+(I-)]
 (Parsons, Flack and Wagner, Acta Cryst. B69 (2013) 249-259).
;
_refine_ls_abs_structure_Flack 0.024(3)
_refine_ls_extinction_method none
_refine_ls_goodness_of_fit_ref 1.020
_refine_ls_hydrogen_treatment constr
_refine_ls_matrix_type full
_refine_ls_number_parameters 1527
_refine_ls_number_reflns 32727
_refine_ls_number_restraints 39
_refine_ls_restrained_S_all 1.022
_refine_ls_R_factor_all 0.0619
_refine_ls_R_factor_gt 0.0436
_refine_ls_shift/su_max 0.001
_refine_ls_shift/su_mean 0.000
_refine_ls_structure_factor_coef Fsqd
_refine_ls_weighting_details 'w=1/[\s^2^(Fo^2^)+(0.0430P)^2^+2.1562P] where P=(Fo^2^+2Fc^2^)/3'
_refine_ls_weighting_scheme calc
_refine_ls_wR_factor_gt 0.0957
_refine_ls_wR_factor_ref 0.1039
_reflns_Friedel_coverage 0.960
_reflns_Friedel_fraction_full 0.993
_reflns_Friedel_fraction_max 0.960
_reflns_number_gt 26470
_reflns_number_total 32727
_reflns_threshold_expression 'I > 2\s(I)'
_cod_data_source_file d1sc01911b3.cif
_cod_data_source_block jdebt03
_cod_database_code 1564266
_shelx_shelxl_version_number 2018/3
_shelx_space_group_comment
;
The symmetry employed for this shelxl refinement is uniquely defined
by the following loop, which should always be used as a source of
symmetry information in preference to the above space-group names.
They are only intended as comments.
;
_shelx_estimated_absorpt_t_max 0.953
_shelx_estimated_absorpt_t_min 0.852
_olex2_refinement_description
;
1. Fixed Uiso
 At 1.2 times of:
  All C(H) groups, All C(H,H) groups
 At 1.5 times of:
  All C(H,H,H) groups
2. Restrained distances
 C112-C119 \\sim C112-C1A
 with sigma of 0.02
 C119-C120 \\sim C1A-C1F
 with sigma of 0.02
 C119-C124 \\sim C1A-C1B
 with sigma of 0.02
 C120-C121 \\sim C1F-C1E
 with sigma of 0.02
 C121-C122 \\sim C1E-C1D
 with sigma of 0.02
 C122-C123 \\sim C1D-C1C
 with sigma of 0.02
 C123-C124 \\sim C1C-C1B
 with sigma of 0.02
 C112-C120 \\sim C112-C1F
 with sigma of 0.04
 C112-C124 \\sim C112-C1B
 with sigma of 0.04
 C119-C121 \\sim C1A-C1E
 with sigma of 0.04
 C119-C123 \\sim C1A-C1C
 with sigma of 0.04
 C120-C122 \\sim C1F-C1D
 with sigma of 0.04
 C120-C124 \\sim C1F-C1B
 with sigma of 0.04
 C121-C123 \\sim C1E-C1C
 with sigma of 0.04
 C122-C124 \\sim C1D-C1B
 with sigma of 0.04
 C107-C112 \\sim C107-C1G
 with sigma of 0.02
 C112-C113 \\sim C1G-C113
 with sigma of 0.02
 C112-C119 \\sim C1G-C119
 with sigma of 0.02
 C112-C1A \\sim C1G-C1A
 with sigma of 0.02
 C106-C107 \\sim C106-C1L
 with sigma of 0.02
 C107-C108 \\sim C1L-C1J
 with sigma of 0.02
 C107-C112 \\sim C1L-C112
 with sigma of 0.02
 C107-C1G \\sim C1L-C1G
 with sigma of 0.02
 C108-C109 \\sim C1J-C1I
 with sigma of 0.02
 C109-O4 \\sim C1I-O4A
 with sigma of 0.02
 C109-C110 \\sim C1I-C1K
 with sigma of 0.02
 O4-C125 \\sim O4A-C1H
 with sigma of 0.02
 C110-C111 \\sim C1K-C111
 with sigma of 0.02
 C106-C108 \\sim C106-C1J
 with sigma of 0.04
 C107-C109 \\sim C1L-C1I
 with sigma of 0.04
 C108-O4 \\sim C1J-O4A
 with sigma of 0.04
 C108-C110 \\sim C1J-C1K
 with sigma of 0.04
 C108-C112 \\sim C1J-C112
 with sigma of 0.04
 C108-C1G \\sim C1J-C1G
 with sigma of 0.04
 C109-C125 \\sim C1I-C1H
 with sigma of 0.04
 C109-C111 \\sim C1I-C111
 with sigma of 0.04
 O4-C110 \\sim O4A-C1K
 with sigma of 0.04
 C93-C94 \\sim C93-C94A
 with sigma of 0.02
 C94-C95 \\sim C94A-C95A
 with sigma of 0.02
 C94-C99 \\sim C94A-C99A
 with sigma of 0.02
 C95-C96 \\sim C95A-C96A
 with sigma of 0.02
 C96-C97 \\sim C96A-C97
 with sigma of 0.02
 C97-C98 \\sim C97-C98A
 with sigma of 0.02
 C98-C99 \\sim C98A-C99A
 with sigma of 0.02
 C93-C95 \\sim C93-C95A
 with sigma of 0.04
 C93-C99 \\sim C93-C99A
 with sigma of 0.04
 C94-C96 \\sim C94A-C96A
 with sigma of 0.04
 C94-C98 \\sim C94A-C98A
 with sigma of 0.04
 C95-C97 \\sim C95A-C97
 with sigma of 0.04
 C95-C99 \\sim C95A-C99A
 with sigma of 0.04
 C97-C99 \\sim C97-C99A
 with sigma of 0.04
3. Others
 Fixed Sof: H93(0.6) H93A(0.4) O4(0.6667) C94(0.6) C95(0.6) H95(0.6) C96(0.6)
 H96(0.6) C97(0.6) H97(0.6) C98(0.6) H98(0.6) C99(0.6) H99(0.6) C107(0.6667)
 C108(0.6667) H108(0.6667) C109(0.6667) C110(0.6667) H110(0.6667) C112(0.6667)
 H112(0.6667) C119(0.6667) C120(0.6667) H120(0.6667) C121(0.6667) H121(0.6667)
 C122(0.6667) H122(0.6667) C123(0.6667) H123(0.6667) C124(0.6667) H124(0.6667)
 C125(0.6667) H12A(0.6667) H12B(0.6667) H12C(0.6667) O4A(0.3333) C1A(0.3333)
 C1B(0.3333) H1B(0.3333) C1C(0.3333) H1C(0.3333) C1D(0.3333) H1D(0.3333)
 C1E(0.3333) H1E(0.3333) C1F(0.3333) H1F(0.3333) C1G(0.3333) H1G(0.3333)
 C1H(0.3333) H1HA(0.3333) H1HB(0.3333) H1HC(0.3333) C1I(0.3333) C1J(0.3333)
 H1J(0.3333) C1K(0.3333) H1K(0.3333) C1L(0.3333) C94A(0.4) C95A(0.4) H95A(0.4)
 C96A(0.4) H96A(0.4) C97A(0.4) H97A(0.4) C98A(0.4) H98A(0.4) C99A(0.4) H99A(0.4)
4.a Ternary CH refined with riding coordinates:
 C10(H10), C24(H24), C43(H43), C57(H57), C79(H79), C93(H93), C93(H93A),
 C126(H126), C112(H112), C1G(H1G)
4.b Aromatic/amide H refined with riding coordinates:
 C2(H2), C3(H3), C6(H6), C8(H8), C12(H12), C13(H13), C14(H14), C15(H15),
 C16(H16), C18(H18), C19(H19), C20(H20), C21(H21), C22(H22), C26(H26), C27(H27),
  C28(H28), C29(H29), C30(H30), C32(H32), C33(H33), C34(H34), C35(H35),
 C36(H36), C39(H39), C41(H41), C45(H45), C46(H46), C47(H47), C48(H48), C49(H49),
  C51(H51), C52(H52), C53(H53), C54(H54), C55(H55), C59(H59), C60(H60),
 C61(H61), C62(H62), C63(H63), C65(H65), C66(H66), C67(H67), C68(H68), C69(H69),
  C71(H71), C72(H72), C75(H75), C77(H77), C81(H81), C82(H82), C83(H83),
 C84(H84), C85(H85), C87(H87), C88(H88), C89(H89), C90(H90), C91(H91),
 C101(H101), C102(H102), C103(H103), C104(H104), C105(H105), C114(H114),
 C115(H115), C116(H116), C117(H117), C118(H118), C128(H128), C129(H129),
 C130(H130), C131(H131), C132(H132), C134(H134), C135(H135), C136(H136),
 C137(H137), C138(H138), C95(H95), C96(H96), C97(H97), C98(H98), C99(H99),
 C108(H108), C110(H110), C120(H120), C121(H121), C122(H122), C123(H123),
 C124(H124), C1B(H1B), C1C(H1C), C1D(H1D), C1E(H1E), C1F(H1F), C1J(H1J),
 C1K(H1K), C95A(H95A), C96A(H96A), C97A(H97A), C98A(H98A), C99A(H99A)
4.c Idealised Me refined as rotating group:
 C23(H23A,H23B,H23C), C56(H56A,H56B,H56C), C92(H92A,H92B,H92C), C125(H12A,H12B,
 H12C), C1H(H1HA,H1HB,H1HC)
;

loop_
_space_group_symop_operation_xyz
'x, y, z'
'x+1/2, -y, z+1/2'

loop_
_atom_site_label
_atom_site_type_symbol
_atom_site_fract_x
_atom_site_fract_y
_atom_site_fract_z
_atom_site_U_iso_or_equiv
_atom_site_adp_type
_atom_site_occupancy
_atom_site_site_symmetry_order
_atom_site_calc_flag
_atom_site_refinement_flags_posn
_atom_site_refinement_flags_adp
_atom_site_refinement_flags_occupancy
_atom_site_disorder_assembly
_atom_site_disorder_group
Cu1 Cu 0.32410(2) -0.00595(2) 0.70789(2) 0.02584(9) Uani 1 1 d . . . . .
Cl1 Cl 0.25656(7) -0.09289(5) 0.75209(5) 0.0424(2) Uani 1 1 d . . . . .
O1 O 0.03994(15) 0.23865(13) 0.79573(11) 0.0306(5) Uani 1 1 d . . . . .
O2 O 0.65552(17) -0.17306(14) 0.57877(11) 0.0320(5) Uani 1 1 d . . . . .
N1 N 0.36261(18) 0.14473(14) 0.68260(13) 0.0234(5) Uani 1 1 d . . . . .
N2 N 0.46456(17) 0.07747(14) 0.63983(12) 0.0236(5) Uani 1 1 d . . . . .
C1 C 0.3863(2) 0.07429(17) 0.67447(15) 0.0221(6) Uani 1 1 d . . . . .
C2 C 0.4241(2) 0.19056(18) 0.65288(16) 0.0277(6) Uani 1 1 d . . . . .
H2 H 0.421210 0.241825 0.651632 0.033 Uiso 1 1 calc R U . . .
C3 C 0.4885(2) 0.14874(17) 0.62617(16) 0.0281(6) Uani 1 1 d . . . . .
H3 H 0.540213 0.164567 0.602575 0.034 Uiso 1 1 calc R U . . .
C4 C 0.2801(2) 0.16710(17) 0.71465(15) 0.0227(6) Uani 1 1 d . . . . .
C5 C 0.1980(2) 0.17471(16) 0.67574(15) 0.0222(6) Uani 1 1 d . . . . .
C6 C 0.1194(2) 0.19728(17) 0.70581(15) 0.0250(6) Uani 1 1 d . . . . .
H6 H 0.063030 0.201722 0.680904 0.030 Uiso 1 1 calc R U . . .
C7 C 0.1220(2) 0.21365(17) 0.77249(16) 0.0251(6) Uani 1 1 d . . . . .
C8 C 0.2021(2) 0.20472(18) 0.81067(16) 0.0280(7) Uani 1 1 d . . . . .
H8 H 0.202389 0.215158 0.856345 0.034 Uiso 1 1 calc R U . . .
C9 C 0.2828(2) 0.18027(18) 0.78181(16) 0.0269(6) Uani 1 1 d . . . . .
C10 C 0.1979(2) 0.16014(17) 0.60219(15) 0.0248(6) Uani 1 1 d . . . . .
H10 H 0.242771 0.120004 0.595182 0.030 Uiso 1 1 calc R U . . .
C11 C 0.2321(2) 0.22564(18) 0.56406(15) 0.0246(6) Uani 1 1 d . . . . .
C12 C 0.2725(2) 0.21450(19) 0.50353(16) 0.0300(7) Uani 1 1 d . . . . .
H12 H 0.280597 0.166717 0.487683 0.036 Uiso 1 1 calc R U . . .
C13 C 0.3009(2) 0.2729(2) 0.46637(18) 0.0350(7) Uani 1 1 d . . . . .
H13 H 0.327345 0.264906 0.424951 0.042 Uiso 1 1 calc R U . . .
C14 C 0.2908(2) 0.3429(2) 0.48944(19) 0.0355(8) Uani 1 1 d . . . . .
H14 H 0.310475 0.382814 0.464195 0.043 Uiso 1 1 calc R U . . .
C15 C 0.2516(2) 0.3537(2) 0.54976(19) 0.0337(8) Uani 1 1 d . . . . .
H15 H 0.244421 0.401543 0.565802 0.040 Uiso 1 1 calc R U . . .
C16 C 0.2230(2) 0.29635(19) 0.58667(17) 0.0286(7) Uani 1 1 d . . . . .
H16 H 0.196756 0.304903 0.628070 0.034 Uiso 1 1 calc R U . . .
C17 C 0.1039(2) 0.13392(17) 0.57695(15) 0.0242(6) Uani 1 1 d . . . . .
C18 C 0.0378(2) 0.17943(18) 0.54899(15) 0.0272(6) Uani 1 1 d . . . . .
H18 H 0.051654 0.229204 0.543523 0.033 Uiso 1 1 calc R U . . .
C19 C -0.0485(2) 0.15326(19) 0.52879(16) 0.0315(7) Uani 1 1 d . . . . .
H19 H -0.093675 0.185100 0.510086 0.038 Uiso 1 1 calc R U . . .
C20 C -0.0684(2) 0.0807(2) 0.53603(19) 0.0382(8) Uani 1 1 d . . . . .
H20 H -0.127000 0.062471 0.521641 0.046 Uiso 1 1 calc R U . . .
C21 C -0.0034(3) 0.0349(2) 0.5641(2) 0.0419(9) Uani 1 1 d . . . . .
H21 H -0.017285 -0.014973 0.568914 0.050 Uiso 1 1 calc R U . . .
C22 C 0.0827(3) 0.0613(2) 0.58552(19) 0.0348(8) Uani 1 1 d . . . . .
H22 H 0.126802 0.029703 0.605899 0.042 Uiso 1 1 calc R U . . .
C23 C 0.0368(3) 0.2541(3) 0.86385(18) 0.0478(10) Uani 1 1 d . . . . .
H23A H -0.025287 0.270809 0.874173 0.072 Uiso 1 1 calc R U . . .
H23B H 0.081914 0.291968 0.875272 0.072 Uiso 1 1 calc R U . . .
H23C H 0.051617 0.210378 0.889155 0.072 Uiso 1 1 calc R U . . .
C24 C 0.3723(2) 0.16932(19) 0.82293(16) 0.0307(7) Uani 1 1 d . . . . .
H24 H 0.406393 0.129041 0.801708 0.037 Uiso 1 1 calc R U . . .
C25 C 0.3535(2) 0.14430(19) 0.89276(16) 0.0319(7) Uani 1 1 d . . . . .
C26 C 0.2987(3) 0.0832(2) 0.90231(19) 0.0408(9) Uani 1 1 d . . . . .
H26 H 0.272605 0.058453 0.865263 0.049 Uiso 1 1 calc R U . . .
C27 C 0.2817(3) 0.0581(2) 0.9651(2) 0.0411(9) Uani 1 1 d . . . . .
H27 H 0.243735 0.016876 0.970852 0.049 Uiso 1 1 calc R U . . .
C28 C 0.3205(3) 0.0936(2) 1.01951(19) 0.0398(9) Uani 1 1 d . . . . .
H28 H 0.309723 0.076425 1.062528 0.048 Uiso 1 1 calc R U . . .
C29 C 0.3750(3) 0.1541(2) 1.01079(17) 0.0386(8) Uani 1 1 d . . . . .
H29 H 0.401710 0.178071 1.048032 0.046 Uiso 1 1 calc R U . . .
C30 C 0.3910(2) 0.1802(2) 0.94821(17) 0.0337(8) Uani 1 1 d . . . . .
H30 H 0.427454 0.222323 0.942950 0.040 Uiso 1 1 calc R U . . .
C31 C 0.4341(2) 0.2358(2) 0.81935(16) 0.0340(7) Uani 1 1 d . . . . .
C32 C 0.3988(3) 0.3052(2) 0.8213(2) 0.0461(10) Uani 1 1 d . . . . .
H32 H 0.334066 0.312412 0.823720 0.055 Uiso 1 1 calc R U . . .
C33 C 0.4574(3) 0.3642(3) 0.8198(2) 0.0529(11) Uani 1 1 d . . . . .
H33 H 0.432342 0.411582 0.821004 0.063 Uiso 1 1 calc R U . . .
C34 C 0.5514(3) 0.3553(3) 0.81653(18) 0.0490(10) Uani 1 1 d . . . . .
H34 H 0.591209 0.395986 0.815262 0.059 Uiso 1 1 calc R U . . .
C35 C 0.5864(3) 0.2869(3) 0.8152(2) 0.0578(12) Uani 1 1 d . . . . .
H35 H 0.651350 0.280043 0.813740 0.069 Uiso 1 1 calc R U . . .
C36 C 0.5286(3) 0.2274(3) 0.8158(2) 0.0459(9) Uani 1 1 d . . . . .
H36 H 0.554193 0.180182 0.813756 0.055 Uiso 1 1 calc R U . . .
C37 C 0.5160(2) 0.01459(17) 0.62148(15) 0.0241(6) Uani 1 1 d . . . . .
C38 C 0.5832(2) -0.01352(18) 0.66610(15) 0.0245(6) Uani 1 1 d . . . . .
C39 C 0.6293(2) -0.07605(19) 0.64860(15) 0.0282(7) Uani 1 1 d . . . . .
H39 H 0.675116 -0.095847 0.677834 0.034 Uiso 1 1 calc R U . . .
C40 C 0.6094(2) -0.11012(19) 0.58904(15) 0.0270(7) Uani 1 1 d . . . . .
C41 C 0.5440(2) -0.08096(18) 0.54508(15) 0.0273(6) Uani 1 1 d . . . . .
H41 H 0.531861 -0.103922 0.503973 0.033 Uiso 1 1 calc R U . . .
C42 C 0.4958(2) -0.01809(18) 0.56083(15) 0.0243(6) Uani 1 1 d . . . . .
C43 C 0.6039(2) 0.02209(18) 0.73271(14) 0.0251(6) Uani 1 1 d . . . . .
H43 H 0.549023 0.052734 0.742028 0.030 Uiso 1 1 calc R U . . .
C44 C 0.6093(2) -0.03505(18) 0.78638(14) 0.0281(6) Uani 1 1 d . . . . .
C45 C 0.5286(2) -0.0566(2) 0.81629(16) 0.0365(7) Uani 1 1 d . . . . .
H45 H 0.471745 -0.033442 0.804738 0.044 Uiso 1 1 calc R U . . .
C46 C 0.5304(3) -0.1114(3) 0.86277(19) 0.0491(10) Uani 1 1 d . . . . .
H46 H 0.475206 -0.125126 0.883388 0.059 Uiso 1 1 calc R U . . .
C47 C 0.6125(3) -0.1460(2) 0.87905(19) 0.0492(10) Uani 1 1 d . . . . .
H47 H 0.613565 -0.184192 0.910278 0.059 Uiso 1 1 calc R U . . .
C48 C 0.6932(3) -0.1253(2) 0.84996(17) 0.0424(9) Uani 1 1 d . . . . .
H48 H 0.749469 -0.149347 0.861203 0.051 Uiso 1 1 calc R U . . .
C49 C 0.6926(2) -0.06937(19) 0.80440(15) 0.0338(7) Uani 1 1 d . . . . .
H49 H 0.748566 -0.054463 0.785488 0.041 Uiso 1 1 calc R U . . .
C50 C 0.6871(2) 0.07294(18) 0.73367(15) 0.0290(6) Uani 1 1 d . . . . .
C51 C 0.7117(2) 0.10856(19) 0.79237(17) 0.0350(7) Uani 1 1 d . . . . .
H51 H 0.679772 0.097405 0.831070 0.042 Uiso 1 1 calc R U . . .
C52 C 0.7814(3) 0.1595(2) 0.79521(19) 0.0430(8) Uani 1 1 d . . . . .
H52 H 0.796702 0.183120 0.835564 0.052 Uiso 1 1 calc R U . . .
C53 C 0.8291(3) 0.1764(3) 0.7393(2) 0.0500(10) Uani 1 1 d . . . . .
H53 H 0.876111 0.212262 0.740658 0.060 Uiso 1 1 calc R U . . .
C54 C 0.8068(3) 0.1399(3) 0.6813(2) 0.0538(11) Uani 1 1 d . . . . .
H54 H 0.840275 0.149858 0.643024 0.065 Uiso 1 1 calc R U . . .
C55 C 0.7360(3) 0.0888(2) 0.67865(18) 0.0425(9) Uani 1 1 d . . . . .
H55 H 0.721411 0.064671 0.638459 0.051 Uiso 1 1 calc R U . . .
C56 C 0.6367(3) -0.2082(2) 0.51671(18) 0.0349(8) Uani 1 1 d . . . . .
H56A H 0.653520 -0.175947 0.480897 0.052 Uiso 1 1 calc R U . . .
H56B H 0.570712 -0.219839 0.512386 0.052 Uiso 1 1 calc R U . . .
H56C H 0.672937 -0.252815 0.514597 0.052 Uiso 1 1 calc R U . . .
C57 C 0.4211(2) 0.00955(17) 0.51236(16) 0.0255(6) Uani 1 1 d . . . . .
H57 H 0.408935 0.061192 0.523617 0.031 Uiso 1 1 calc R U . . .
C58 C 0.4569(2) 0.00804(18) 0.44230(16) 0.0276(7) Uani 1 1 d . . . . .
C59 C 0.5078(3) 0.0661(2) 0.41972(19) 0.0399(8) Uani 1 1 d . . . . .
H59 H 0.515051 0.108006 0.446277 0.048 Uiso 1 1 calc R U . . .
C60 C 0.5480(3) 0.0636(3) 0.3590(2) 0.0500(11) Uani 1 1 d . . . . .
H60 H 0.582570 0.103741 0.344381 0.060 Uiso 1 1 calc R U . . .
C61 C 0.5380(3) 0.0031(2) 0.31970(19) 0.0457(9) Uani 1 1 d . . . . .
H61 H 0.567099 0.000921 0.278617 0.055 Uiso 1 1 calc R U . . .
C62 C 0.4854(3) -0.0543(2) 0.34067(16) 0.0371(7) Uani 1 1 d . . . . .
H62 H 0.477317 -0.095600 0.313433 0.044 Uiso 1 1 calc R U . . .
C63 C 0.4443(2) -0.05185(18) 0.40138(15) 0.0305(6) Uani 1 1 d . . . . .
H63 H 0.407414 -0.091176 0.415035 0.037 Uiso 1 1 calc R U . . .
C64 C 0.3298(2) -0.03133(17) 0.51730(15) 0.0257(6) Uani 1 1 d . . . . .
C65 C 0.2567(2) -0.01290(19) 0.47362(16) 0.0328(7) Uani 1 1 d . . . . .
H65 H 0.264794 0.025112 0.442995 0.039 Uiso 1 1 calc R U . . .
C66 C 0.1728(2) -0.0490(2) 0.47419(17) 0.0397(8) Uani 1 1 d . . . . .
H66 H 0.124417 -0.036386 0.443695 0.048 Uiso 1 1 calc R U . . .
C67 C 0.1599(3) -0.1039(2) 0.5196(2) 0.0409(8) Uani 1 1 d . . . . .
H67 H 0.102719 -0.128978 0.520206 0.049 Uiso 1 1 calc R U . . .
C68 C 0.2308(2) -0.12194(18) 0.56409(18) 0.0356(7) Uani 1 1 d . . . . .
H68 H 0.221781 -0.158908 0.595587 0.043 Uiso 1 1 calc R U . . .
C69 C 0.3152(2) -0.08611(17) 0.56276(16) 0.0295(6) Uani 1 1 d . . . . .
H69 H 0.363486 -0.099135 0.593218 0.035 Uiso 1 1 calc R U . . .
Cu2 Cu 0.65250(2) 0.50830(2) 0.28251(2) 0.02798(9) Uani 1 1 d . . . . .
Cl2 Cl 0.72244(8) 0.59434(7) 0.23983(6) 0.0574(3) Uani 1 1 d . . . . .
O3 O 0.90019(17) 0.25337(15) 0.16743(12) 0.0396(6) Uani 1 1 d . . . . .
N3 N 0.61806(18) 0.35919(15) 0.31871(13) 0.0248(5) Uani 1 1 d . . . . .
N4 N 0.52441(19) 0.43115(15) 0.36559(12) 0.0261(5) Uani 1 1 d . . . . .
C70 C 0.5952(2) 0.43073(18) 0.32357(14) 0.0235(6) Uani 1 1 d . . . . .
C71 C 0.5624(2) 0.3166(2) 0.35702(16) 0.0309(7) Uani 1 1 d . . . . .
H71 H 0.564872 0.265492 0.361354 0.037 Uiso 1 1 calc R U . . .
C72 C 0.5042(2) 0.36154(19) 0.38680(16) 0.0309(7) Uani 1 1 d . . . . .
H72 H 0.458031 0.348375 0.416639 0.037 Uiso 1 1 calc R U . . .
C73 C 0.6928(2) 0.33343(18) 0.28022(16) 0.0259(6) Uani 1 1 d . . . . .
C74 C 0.6771(2) 0.32077(19) 0.21255(16) 0.0292(7) Uani 1 1 d . . . . .
C75 C 0.7499(2) 0.2952(2) 0.17723(17) 0.0323(7) Uani 1 1 d . . . . .
H75 H 0.741323 0.287388 0.131330 0.039 Uiso 1 1 calc R U . . .
C76 C 0.8354(2) 0.28052(19) 0.20722(17) 0.0312(7) Uani 1 1 d . . . . .
C77 C 0.8507(2) 0.29521(19) 0.27382(16) 0.0286(7) Uani 1 1 d . . . . .
H77 H 0.909858 0.286974 0.294018 0.034 Uiso 1 1 calc R U . . .
C78 C 0.7787(2) 0.32211(19) 0.31082(16) 0.0274(7) Uani 1 1 d . . . . .
C79 C 0.5820(2) 0.3330(2) 0.17979(16) 0.0321(7) Uani 1 1 d . . . . .
H79 H 0.553428 0.375025 0.202288 0.039 Uiso 1 1 calc R U . . .
C80 C 0.5940(2) 0.3546(2) 0.10800(17) 0.0334(7) Uani 1 1 d . . . . .
C81 C 0.6362(4) 0.4198(2) 0.09481(19) 0.0514(11) Uani 1 1 d . . . . .
H81 H 0.649782 0.452389 0.129854 0.062 Uiso 1 1 calc R U . . .
C82 C 0.6592(4) 0.4385(2) 0.0317(2) 0.0573(13) Uani 1 1 d . . . . .
H82 H 0.690173 0.482813 0.023891 0.069 Uiso 1 1 calc R U . . .
C83 C 0.6370(3) 0.3925(2) -0.0203(2) 0.0448(10) Uani 1 1 d . . . . .
H83 H 0.651653 0.405240 -0.063900 0.054 Uiso 1 1 calc R U . . .
C84 C 0.5936(3) 0.3284(2) -0.00771(18) 0.0386(8) Uani 1 1 d . . . . .
H84 H 0.577943 0.296854 -0.043131 0.046 Uiso 1 1 calc R U . . .
C85 C 0.5721(3) 0.3087(2) 0.05580(17) 0.0347(8) Uani 1 1 d . . . . .
H85 H 0.542414 0.263887 0.063505 0.042 Uiso 1 1 calc R U . . .
C86 C 0.5187(2) 0.2688(2) 0.18837(16) 0.0332(7) Uani 1 1 d . . . . .
C87 C 0.4238(3) 0.2794(2) 0.19248(19) 0.0418(9) Uani 1 1 d . . . . .
H87 H 0.399932 0.327209 0.192077 0.050 Uiso 1 1 calc R U . . .
C88 C 0.3635(3) 0.2215(3) 0.1972(2) 0.0471(9) Uani 1 1 d . . . . .
H88 H 0.299025 0.229829 0.199943 0.057 Uiso 1 1 calc R U . . .
C89 C 0.3973(3) 0.1516(3) 0.1978(2) 0.0479(10) Uani 1 1 d . . . . .
H89 H 0.356142 0.111761 0.200298 0.058 Uiso 1 1 calc R U . . .
C90 C 0.4919(3) 0.1400(2) 0.19465(19) 0.0438(9) Uani 1 1 d . . . . .
H90 H 0.515450 0.092061 0.195546 0.053 Uiso 1 1 calc R U . . .
C91 C 0.5519(3) 0.1976(2) 0.19026(18) 0.0388(8) Uani 1 1 d . . . . .
H91 H 0.616392 0.188973 0.188501 0.047 Uiso 1 1 calc R U . . .
C92 C 0.9830(3) 0.2254(3) 0.1975(2) 0.0538(11) Uani 1 1 d . . . . .
H92A H 1.022454 0.205980 0.163543 0.081 Uiso 1 1 calc R U . . .
H92B H 0.967649 0.186889 0.228228 0.081 Uiso 1 1 calc R U . . .
H92C H 1.015774 0.264224 0.221262 0.081 Uiso 1 1 calc R U . . .
C93 C 0.7926(2) 0.3370(2) 0.38438(16) 0.0304(7) Uani 1 1 d D . . . .
H93 H 0.751031 0.378757 0.393352 0.036 Uiso 0.6 1 calc R U P A 1
H93A H 0.746565 0.373897 0.398007 0.036 Uiso 0.4 1 calc R U P B 2
C100 C 0.8898(2) 0.3643(2) 0.40181(15) 0.0291(7) Uani 1 1 d . . . . .
C101 C 0.9626(2) 0.31765(19) 0.41818(15) 0.0300(6) Uani 1 1 d . . . . .
H101 H 0.952078 0.266993 0.419027 0.036 Uiso 1 1 calc R U . . .
C102 C 1.0505(2) 0.34458(19) 0.43326(16) 0.0316(7) Uani 1 1 d . . . . .
H102 H 1.099723 0.312438 0.444404 0.038 Uiso 1 1 calc R U . . .
C103 C 1.0659(2) 0.4182(2) 0.43199(17) 0.0361(8) Uani 1 1 d . . . . .
H103 H 1.126042 0.436624 0.441750 0.043 Uiso 1 1 calc R U . . .
C104 C 0.9944(3) 0.4649(2) 0.4166(2) 0.0416(9) Uani 1 1 d . . . . .
H104 H 1.005028 0.515594 0.416301 0.050 Uiso 1 1 calc R U . . .
C105 C 0.9066(3) 0.4378(2) 0.40151(19) 0.0374(8) Uani 1 1 d . . . . .
H105 H 0.857558 0.470261 0.390849 0.045 Uiso 1 1 calc R U . . .
C106 C 0.4740(2) 0.49550(18) 0.38294(17) 0.0291(7) Uani 1 1 d D . . . .
C111 C 0.4042(2) 0.5197(2) 0.34037(17) 0.0326(8) Uani 1 1 d D . . . .
C113 C 0.6461(3) 0.55763(19) 0.50881(17) 0.0395(8) Uani 1 1 d D . . . .
C114 C 0.7132(4) 0.5774(2) 0.46441(19) 0.0530(11) Uani 1 1 d . . . . .
H114 H 0.708429 0.560209 0.420488 0.064 Uiso 1 1 calc R U . . .
C115 C 0.7864(3) 0.6216(2) 0.4833(2) 0.0502(10) Uani 1 1 d . . . . .
H115 H 0.832258 0.633151 0.452701 0.060 Uiso 1 1 calc R U . . .
C116 C 0.7931(3) 0.6493(2) 0.5465(2) 0.0429(8) Uani 1 1 d . . . . .
H116 H 0.843467 0.679474 0.559660 0.051 Uiso 1 1 calc R U . . .
C117 C 0.7254(2) 0.63225(19) 0.59020(17) 0.0369(7) Uani 1 1 d . . . . .
H117 H 0.728260 0.652067 0.633248 0.044 Uiso 1 1 calc R U . . .
C118 C 0.6527(2) 0.58618(17) 0.57162(16) 0.0323(7) Uani 1 1 d . . . . .
H118 H 0.607298 0.574286 0.602431 0.039 Uiso 1 1 calc R U . . .
C126 C 0.3822(2) 0.48280(19) 0.27474(16) 0.0280(7) Uani 1 1 d . . . . .
H126 H 0.420964 0.438118 0.274339 0.034 Uiso 1 1 calc R U . . .
C127 C 0.2817(2) 0.45723(18) 0.26968(15) 0.0273(6) Uani 1 1 d . . . . .
C128 C 0.2599(2) 0.38831(19) 0.29211(16) 0.0328(7) Uani 1 1 d . . . . .
H128 H 0.307380 0.358313 0.310407 0.039 Uiso 1 1 calc R U . . .
C129 C 0.1692(3) 0.3629(2) 0.2880(2) 0.0420(9) Uani 1 1 d . . . . .
H129 H 0.155217 0.315725 0.303003 0.050 Uiso 1 1 calc R U . . .
C130 C 0.0996(3) 0.4068(2) 0.26185(18) 0.0421(8) Uani 1 1 d . . . . .
H130 H 0.037554 0.389983 0.259677 0.050 Uiso 1 1 calc R U . . .
C131 C 0.1203(2) 0.4749(2) 0.23902(18) 0.0384(8) Uani 1 1 d . . . . .
H131 H 0.072739 0.504759 0.220632 0.046 Uiso 1 1 calc R U . . .
C132 C 0.2112(2) 0.49976(18) 0.24299(17) 0.0321(7) Uani 1 1 d . . . . .
H132 H 0.225092 0.546652 0.227123 0.038 Uiso 1 1 calc R U . . .
C133 C 0.4100(2) 0.52748(19) 0.21522(17) 0.0326(7) Uani 1 1 d . . . . .
C134 C 0.3926(3) 0.4988(2) 0.15280(19) 0.0441(9) Uani 1 1 d . . . . .
H134 H 0.362464 0.453360 0.148660 0.053 Uiso 1 1 calc R U . . .
C135 C 0.4177(3) 0.5345(2) 0.0972(2) 0.0544(11) Uani 1 1 d . . . . .
H135 H 0.405079 0.513556 0.055237 0.065 Uiso 1 1 calc R U . . .
C136 C 0.4612(4) 0.6007(2) 0.1019(2) 0.0566(12) Uani 1 1 d . . . . .
H136 H 0.477681 0.626171 0.063518 0.068 Uiso 1 1 calc R U . . .
C137 C 0.4803(4) 0.6292(2) 0.1631(3) 0.0629(13) Uani 1 1 d . . . . .
H137 H 0.510831 0.674492 0.166872 0.075 Uiso 1 1 calc R U . . .
C138 C 0.4557(3) 0.5927(2) 0.2198(2) 0.0483(10) Uani 1 1 d . . . . .
H138 H 0.470580 0.612899 0.261740 0.058 Uiso 1 1 calc R U . . .
O4 O 0.3254(3) 0.6860(2) 0.4188(2) 0.0285(9) Uani 0.6667 1 d D . P C 1
C94 C 0.7615(15) 0.2769(7) 0.4303(6) 0.028(3) Uani 0.6 1 d D . P D 1
C95 C 0.7524(10) 0.2084(7) 0.4070(6) 0.034(2) Uani 0.6 1 d D . P D 1
H95 H 0.765355 0.198129 0.362526 0.041 Uiso 0.6 1 calc R U P D 1
C96 C 0.7240(9) 0.1529(6) 0.4483(7) 0.043(3) Uani 0.6 1 d D . P D 1
H96 H 0.716744 0.105025 0.432026 0.052 Uiso 0.6 1 calc R U P D 1
C97 C 0.7070(10) 0.1682(8) 0.5120(9) 0.050(4) Uani 0.6 1 d . . P D 1
H97 H 0.686747 0.130715 0.539933 0.060 Uiso 0.6 1 calc R U P D 1
C98 C 0.7184(9) 0.2375(7) 0.5373(5) 0.050(3) Uani 0.6 1 d D . P D 1
H98 H 0.707374 0.247029 0.582243 0.060 Uiso 0.6 1 calc R U P D 1
C99 C 0.7463(10) 0.2931(5) 0.4958(4) 0.034(2) Uani 0.6 1 d D . P D 1
H99 H 0.754691 0.340878 0.511999 0.041 Uiso 0.6 1 calc R U P D 1
C107 C 0.4920(7) 0.5351(6) 0.4421(4) 0.0207(16) Uani 0.6667 1 d D . P C 1
C108 C 0.4446(5) 0.5987(4) 0.4537(3) 0.0209(14) Uani 0.6667 1 d D . P C 1
H108 H 0.460370 0.626251 0.491846 0.025 Uiso 0.6667 1 calc R U P C 1
C109 C 0.3749(4) 0.6230(3) 0.4110(3) 0.0202(11) Uani 0.6667 1 d D . P C 1
C110 C 0.3538(6) 0.5850(4) 0.3528(3) 0.0225(14) Uani 0.6667 1 d D . P C 1
H110 H 0.307525 0.601988 0.322395 0.027 Uiso 0.6667 1 calc R U P C 1
C112 C 0.5626(4) 0.5044(3) 0.4892(3) 0.0216(11) Uani 0.6667 1 d D . P C 1
H112 H 0.591697 0.463821 0.464927 0.026 Uiso 0.6667 1 calc R U P C 1
C119 C 0.5177(4) 0.4687(3) 0.5481(2) 0.0277(10) Uani 0.6667 1 d D . P C 1
C120 C 0.5557(4) 0.4046(3) 0.5720(3) 0.0397(12) Uani 0.6667 1 d D . P C 1
H120 H 0.606756 0.383717 0.550893 0.048 Uiso 0.6667 1 calc R U P C 1
C121 C 0.5195(7) 0.3699(6) 0.6273(5) 0.048(2) Uani 0.6667 1 d D . P C 1
H121 H 0.548058 0.327344 0.644264 0.057 Uiso 0.6667 1 calc R U P C 1
C122 C 0.4431(4) 0.3976(3) 0.6566(3) 0.0407(13) Uani 0.6667 1 d D . P C 1
H122 H 0.416866 0.373131 0.692469 0.049 Uiso 0.6667 1 calc R U P C 1
C123 C 0.4049(4) 0.4614(3) 0.6334(2) 0.0369(12) Uani 0.6667 1 d D . P C 1
H123 H 0.353783 0.482035 0.654578 0.044 Uiso 0.6667 1 calc R U P C 1
C124 C 0.4410(3) 0.4955(3) 0.5789(2) 0.0361(11) Uani 0.6667 1 d D . P C 1
H124 H 0.412326 0.538315 0.562514 0.043 Uiso 0.6667 1 calc R U P C 1
C125 C 0.3366(5) 0.7229(4) 0.4804(3) 0.0364(13) Uani 0.6667 1 d D . P C 1
H12A H 0.292873 0.763280 0.481683 0.055 Uiso 0.6667 1 calc R U P C 1
H12B H 0.399876 0.741481 0.485216 0.055 Uiso 0.6667 1 calc R U P C 1
H12C H 0.324783 0.689356 0.516322 0.055 Uiso 0.6667 1 calc R U P C 1
O4A O 0.3351(6) 0.6630(5) 0.4448(4) 0.0340(19) Uani 0.3333 1 d D . P C 2
C1A C 0.5806(8) 0.4460(5) 0.5416(4) 0.030(2) Uani 0.3333 1 d D . P C 2
C1B C 0.4935(9) 0.4354(8) 0.5647(5) 0.041(3) Uani 0.3333 1 d D . P C 2
H1B H 0.441510 0.460036 0.545934 0.049 Uiso 0.3333 1 calc R U P C 2
C1C C 0.4841(15) 0.3861(13) 0.6176(11) 0.068(8) Uani 0.3333 1 d D . P C 2
H1C H 0.424076 0.375779 0.632582 0.082 Uiso 0.3333 1 calc R U P C 2
C1D C 0.5592(11) 0.3528(8) 0.6478(6) 0.054(4) Uani 0.3333 1 d D . P C 2
H1D H 0.551132 0.322071 0.684528 0.064 Uiso 0.3333 1 calc R U P C 2
C1E C 0.6445(9) 0.3642(6) 0.6248(5) 0.047(3) Uani 0.3333 1 d D . P C 2
H1E H 0.696298 0.340257 0.644714 0.057 Uiso 0.3333 1 calc R U P C 2
C1F C 0.6567(8) 0.4103(5) 0.5727(5) 0.037(2) Uani 0.3333 1 d D . P C 2
H1F H 0.717142 0.418214 0.557385 0.044 Uiso 0.3333 1 calc R U P C 2
C1G C 0.6015(9) 0.4944(6) 0.4837(6) 0.026(2) Uani 0.3333 1 d D . P C 2
H1G H 0.643926 0.468549 0.453912 0.031 Uiso 0.3333 1 calc R U P C 2
C1H C 0.3513(9) 0.6956(7) 0.5084(6) 0.041(3) Uani 0.3333 1 d D . P C 2
H1HA H 0.410727 0.720914 0.509363 0.062 Uiso 0.3333 1 calc R U P C 2
H1HB H 0.352413 0.657902 0.542287 0.062 Uiso 0.3333 1 calc R U P C 2
H1HC H 0.301704 0.730019 0.516963 0.062 Uiso 0.3333 1 calc R U P C 2
C1I C 0.3903(9) 0.6038(7) 0.4307(6) 0.024(2) Uani 0.3333 1 d D . P C 2
C1J C 0.4651(11) 0.5797(8) 0.4666(7) 0.025(3) Uani 0.3333 1 d D . P C 2
H1J H 0.483402 0.602611 0.506706 0.030 Uiso 0.3333 1 calc R U P C 2
C1K C 0.3586(12) 0.5712(8) 0.3721(6) 0.033(4) Uani 0.3333 1 d D . P C 2
H1K H 0.300815 0.586689 0.353651 0.039 Uiso 0.3333 1 calc R U P C 2
C1L C 0.5148(13) 0.5205(12) 0.4435(10) 0.031(5) Uani 0.3333 1 d D . P C 2
C94A C 0.771(2) 0.2636(9) 0.4184(10) 0.034(5) Uani 0.4 1 d D . P D 2
C95A C 0.7692(15) 0.1962(8) 0.3913(8) 0.031(3) Uani 0.4 1 d D . P D 2
H95A H 0.787988 0.189732 0.347436 0.037 Uiso 0.4 1 calc R U P D 2
C96A C 0.7388(13) 0.1343(8) 0.4283(8) 0.039(4) Uani 0.4 1 d D . P D 2
H96A H 0.738885 0.087590 0.408862 0.046 Uiso 0.4 1 calc R U P D 2
C97A C 0.7093(17) 0.1429(12) 0.4927(12) 0.046(5) Uani 0.4 1 d . . P D 2
H97A H 0.688182 0.102917 0.517233 0.055 Uiso 0.4 1 calc R U P D 2
C98A C 0.7119(12) 0.2103(11) 0.5187(7) 0.041(4) Uani 0.4 1 d D . P D 2
H98A H 0.692488 0.217315 0.562350 0.049 Uiso 0.4 1 calc R U P D 2
C99A C 0.7424(14) 0.2702(7) 0.4829(8) 0.038(3) Uani 0.4 1 d D . P D 2
H99A H 0.743366 0.316486 0.503106 0.045 Uiso 0.4 1 calc R U P D 2

loop_
_atom_site_aniso_label
_atom_site_aniso_U_11
_atom_site_aniso_U_22
_atom_site_aniso_U_33
_atom_site_aniso_U_23
_atom_site_aniso_U_13
_atom_site_aniso_U_12
Cu1 0.02498(17) 0.02589(19) 0.02651(19) -0.00367(16) -0.00101(15) 0.00034(16)
Cl1 0.0446(5) 0.0369(5) 0.0462(5) -0.0020(4) 0.0065(4) -0.0115(4)
O1 0.0311(11) 0.0388(12) 0.0218(11) -0.0005(9) -0.0027(9) 0.0085(10)
O2 0.0367(12) 0.0370(13) 0.0221(11) -0.0044(9) -0.0050(9) 0.0124(10)
N1 0.0235(12) 0.0248(13) 0.0214(12) -0.0036(10) -0.0077(9) 0.0033(10)
N2 0.0235(11) 0.0282(13) 0.0184(12) -0.0017(10) -0.0069(9) 0.0023(10)
C1 0.0227(13) 0.0239(14) 0.0192(13) -0.0045(11) -0.0068(11) 0.0019(11)
C2 0.0274(14) 0.0256(14) 0.0295(16) -0.0013(12) -0.0083(12) -0.0004(12)
C3 0.0284(14) 0.0298(15) 0.0256(15) 0.0015(12) -0.0058(12) -0.0043(12)
C4 0.0234(13) 0.0230(14) 0.0211(14) -0.0020(11) -0.0055(11) 0.0043(11)
C5 0.0254(14) 0.0203(14) 0.0205(14) -0.0018(11) -0.0067(11) 0.0018(11)
C6 0.0271(14) 0.0273(15) 0.0198(14) 0.0004(11) -0.0086(11) 0.0034(12)
C7 0.0278(14) 0.0233(14) 0.0238(15) 0.0003(11) -0.0027(11) 0.0060(11)
C8 0.0354(16) 0.0293(15) 0.0188(14) -0.0038(12) -0.0050(12) 0.0068(13)
C9 0.0302(15) 0.0270(15) 0.0228(15) -0.0052(12) -0.0114(12) 0.0061(12)
C10 0.0281(14) 0.0265(15) 0.0192(14) -0.0031(11) -0.0074(11) 0.0031(12)
C11 0.0215(13) 0.0302(16) 0.0216(14) 0.0007(12) -0.0064(11) 0.0017(11)
C12 0.0284(15) 0.0329(16) 0.0284(16) -0.0050(13) -0.0037(12) -0.0029(13)
C13 0.0316(16) 0.045(2) 0.0283(16) 0.0018(14) 0.0008(13) -0.0076(15)
C14 0.0269(15) 0.040(2) 0.0389(19) 0.0076(15) -0.0059(14) -0.0059(14)
C15 0.0286(16) 0.0311(18) 0.040(2) 0.0009(15) -0.0115(14) 0.0003(14)
C16 0.0289(15) 0.0305(17) 0.0255(16) -0.0029(13) -0.0088(13) 0.0037(13)
C17 0.0270(14) 0.0277(15) 0.0175(13) -0.0019(11) -0.0047(11) 0.0003(11)
C18 0.0298(15) 0.0317(15) 0.0195(14) 0.0021(12) -0.0060(11) -0.0018(12)
C19 0.0289(15) 0.0410(17) 0.0238(15) 0.0030(13) -0.0091(12) 0.0011(13)
C20 0.0301(16) 0.0413(19) 0.042(2) -0.0067(16) -0.0110(15) -0.0066(14)
C21 0.0378(19) 0.0294(18) 0.058(2) -0.0046(17) -0.0095(17) -0.0026(15)
C22 0.0323(16) 0.0277(17) 0.044(2) -0.0041(15) -0.0116(15) 0.0012(14)
C23 0.044(2) 0.072(3) 0.0265(18) -0.0112(18) -0.0008(15) 0.0175(19)
C24 0.0300(15) 0.0372(17) 0.0241(15) -0.0100(13) -0.0102(12) 0.0104(13)
C25 0.0360(17) 0.0345(17) 0.0243(15) -0.0045(13) -0.0133(13) 0.0132(14)
C26 0.057(2) 0.0307(17) 0.0334(18) -0.0077(14) -0.0195(16) 0.0093(16)
C27 0.053(2) 0.0304(17) 0.039(2) 0.0017(15) -0.0110(17) 0.0082(16)
C28 0.050(2) 0.0367(19) 0.0325(18) 0.0001(15) -0.0088(16) 0.0157(16)
C29 0.0403(18) 0.051(2) 0.0236(16) -0.0076(15) -0.0105(14) 0.0118(17)
C30 0.0326(16) 0.0400(19) 0.0278(17) -0.0104(14) -0.0092(13) 0.0077(14)
C31 0.0330(16) 0.049(2) 0.0187(14) -0.0103(14) -0.0108(12) 0.0050(15)
C32 0.0374(19) 0.047(2) 0.053(2) -0.0133(18) -0.0153(17) -0.0018(16)
C33 0.057(3) 0.054(2) 0.046(2) -0.0051(19) -0.021(2) -0.008(2)
C34 0.053(2) 0.071(3) 0.0220(17) 0.0066(17) -0.0092(16) -0.019(2)
C35 0.037(2) 0.093(4) 0.044(2) 0.005(2) 0.0051(18) -0.005(2)
C36 0.0372(19) 0.065(3) 0.035(2) -0.0007(18) 0.0010(15) 0.0063(18)
C37 0.0234(13) 0.0287(15) 0.0200(14) -0.0009(11) -0.0015(11) 0.0022(11)
C38 0.0215(13) 0.0336(16) 0.0182(14) 0.0008(11) -0.0041(11) 0.0052(11)
C39 0.0270(14) 0.0379(18) 0.0191(14) -0.0009(12) -0.0063(11) 0.0081(13)
C40 0.0284(15) 0.0320(16) 0.0204(14) -0.0015(12) -0.0025(12) 0.0087(12)
C41 0.0313(15) 0.0336(17) 0.0164(13) -0.0036(12) -0.0057(11) 0.0046(13)
C42 0.0245(13) 0.0320(16) 0.0163(13) 0.0003(11) -0.0039(11) 0.0041(12)
C43 0.0249(14) 0.0345(16) 0.0156(13) -0.0019(11) -0.0054(11) 0.0060(12)
C44 0.0339(15) 0.0346(16) 0.0153(13) -0.0036(11) -0.0071(11) 0.0018(13)
C45 0.0366(17) 0.049(2) 0.0237(16) 0.0001(14) -0.0061(13) -0.0032(15)
C46 0.055(2) 0.063(3) 0.0284(19) 0.0037(18) -0.0079(17) -0.020(2)
C47 0.069(3) 0.050(2) 0.0274(18) 0.0084(16) -0.0160(18) -0.008(2)
C48 0.061(2) 0.044(2) 0.0214(16) -0.0028(14) -0.0135(15) 0.0128(17)
C49 0.0407(17) 0.0421(18) 0.0180(14) -0.0045(13) -0.0078(12) 0.0075(14)
C50 0.0261(14) 0.0378(17) 0.0227(14) 0.0022(13) -0.0071(11) 0.0047(13)
C51 0.0372(17) 0.0428(18) 0.0246(16) 0.0013(14) -0.0060(13) 0.0007(14)
C52 0.0420(19) 0.049(2) 0.0366(19) -0.0032(16) -0.0149(15) -0.0039(16)
C53 0.0343(18) 0.065(3) 0.050(2) 0.006(2) -0.0107(17) -0.0162(18)
C54 0.039(2) 0.085(3) 0.038(2) 0.003(2) 0.0005(17) -0.016(2)
C55 0.0400(19) 0.063(3) 0.0237(17) -0.0022(16) -0.0030(14) -0.0067(17)
C56 0.0396(18) 0.0357(18) 0.0291(17) -0.0051(14) -0.0034(14) 0.0094(15)
C57 0.0281(15) 0.0265(15) 0.0212(14) -0.0025(11) -0.0084(12) 0.0053(12)
C58 0.0281(14) 0.0329(17) 0.0213(14) 0.0030(12) -0.0077(11) 0.0018(12)
C59 0.049(2) 0.040(2) 0.0299(18) 0.0011(15) -0.0078(15) -0.0128(17)
C60 0.058(3) 0.055(3) 0.036(2) 0.0093(19) 0.0009(18) -0.019(2)
C61 0.049(2) 0.063(3) 0.0253(17) 0.0016(17) 0.0047(15) -0.0048(19)
C62 0.0470(19) 0.0415(18) 0.0223(15) 0.0011(13) -0.0037(14) 0.0004(15)
C63 0.0361(16) 0.0325(16) 0.0226(15) 0.0016(12) -0.0026(12) 0.0013(13)
C64 0.0285(14) 0.0286(14) 0.0198(14) -0.0028(11) -0.0042(11) 0.0034(12)
C65 0.0298(15) 0.0433(18) 0.0250(15) 0.0006(13) -0.0058(12) 0.0047(13)
C66 0.0296(16) 0.059(2) 0.0304(17) -0.0081(16) -0.0088(13) 0.0033(15)
C67 0.0333(18) 0.044(2) 0.045(2) -0.0151(17) 0.0006(15) -0.0032(15)
C68 0.0399(17) 0.0301(16) 0.0370(18) -0.0035(13) 0.0039(14) 0.0009(13)
C69 0.0335(15) 0.0283(15) 0.0263(15) -0.0022(12) -0.0046(12) 0.0059(12)
Cu2 0.0305(2) 0.0301(2) 0.02326(19) 0.00495(16) 0.00022(15) -0.00607(17)
Cl2 0.0479(6) 0.0562(7) 0.0678(7) 0.0308(6) -0.0003(5) -0.0191(5)
O3 0.0384(13) 0.0501(15) 0.0296(13) -0.0021(11) -0.0076(10) 0.0138(11)
N3 0.0248(12) 0.0298(14) 0.0193(12) 0.0059(10) -0.0066(10) -0.0048(10)
N4 0.0326(13) 0.0303(13) 0.0153(11) -0.0005(10) -0.0020(10) -0.0093(11)
C70 0.0257(14) 0.0312(16) 0.0131(13) -0.0005(11) -0.0079(11) -0.0018(12)
C71 0.0336(16) 0.0337(17) 0.0248(15) 0.0089(13) -0.0095(13) -0.0094(13)
C72 0.0349(16) 0.0372(17) 0.0205(14) 0.0042(13) -0.0022(12) -0.0119(13)
C73 0.0281(15) 0.0260(15) 0.0232(15) 0.0034(12) -0.0071(12) -0.0046(12)
C74 0.0350(16) 0.0280(16) 0.0238(15) 0.0026(12) -0.0092(13) 0.0039(13)
C75 0.0396(18) 0.0355(17) 0.0211(15) -0.0002(13) -0.0099(13) 0.0072(14)
C76 0.0354(17) 0.0314(16) 0.0264(16) -0.0005(13) -0.0046(13) 0.0031(14)
C77 0.0269(14) 0.0327(17) 0.0255(15) 0.0043(12) -0.0092(12) -0.0009(12)
C78 0.0288(15) 0.0301(16) 0.0226(15) 0.0063(12) -0.0076(12) -0.0062(13)
C79 0.0350(17) 0.0384(18) 0.0220(15) -0.0048(13) -0.0140(13) 0.0087(14)
C80 0.0366(17) 0.0351(17) 0.0274(16) -0.0032(13) -0.0158(13) 0.0092(14)
C81 0.089(3) 0.0336(19) 0.0293(19) 0.0006(15) -0.027(2) 0.001(2)
C82 0.098(4) 0.034(2) 0.039(2) 0.0109(17) -0.023(2) -0.008(2)
C83 0.059(2) 0.046(2) 0.0285(18) 0.0077(16) -0.0172(17) 0.0056(19)
C84 0.0399(19) 0.046(2) 0.0292(18) -0.0066(15) -0.0104(15) 0.0059(16)
C85 0.0347(17) 0.042(2) 0.0263(16) -0.0045(14) -0.0081(13) 0.0032(15)
C86 0.0346(17) 0.0456(19) 0.0187(15) -0.0017(13) -0.0103(12) 0.0068(14)
C87 0.0391(19) 0.053(2) 0.0330(19) -0.0054(16) -0.0083(15) 0.0089(17)
C88 0.0376(19) 0.065(3) 0.038(2) 0.0003(19) -0.0067(16) 0.0017(18)
C89 0.045(2) 0.062(3) 0.036(2) 0.0067(18) -0.0052(17) -0.0096(19)
C90 0.047(2) 0.048(2) 0.036(2) 0.0087(17) -0.0077(16) 0.0002(17)
C91 0.0339(17) 0.047(2) 0.0344(19) 0.0020(15) -0.0095(14) 0.0045(15)
C92 0.044(2) 0.068(3) 0.048(2) -0.012(2) -0.0097(18) 0.024(2)
C93 0.0256(14) 0.0428(19) 0.0220(15) 0.0067(13) -0.0075(12) -0.0038(13)
C100 0.0264(14) 0.0433(19) 0.0170(14) 0.0014(13) -0.0065(11) -0.0056(13)
C101 0.0299(15) 0.0358(16) 0.0237(15) 0.0020(13) -0.0067(12) -0.0038(13)
C102 0.0291(15) 0.0405(18) 0.0245(15) 0.0040(13) -0.0081(12) -0.0013(13)
C103 0.0313(16) 0.0425(19) 0.0338(18) -0.0021(15) -0.0105(14) -0.0071(14)
C104 0.0397(19) 0.0353(19) 0.049(2) 0.0003(17) -0.0099(17) -0.0063(16)
C105 0.0327(17) 0.040(2) 0.039(2) 0.0042(16) -0.0105(15) 0.0021(15)
C106 0.0336(16) 0.0318(16) 0.0224(15) -0.0052(12) 0.0070(13) -0.0103(13)
C111 0.0285(15) 0.0424(19) 0.0273(16) -0.0149(14) 0.0063(13) -0.0097(14)
C113 0.065(2) 0.0305(16) 0.0218(16) 0.0055(13) -0.0130(15) -0.0028(16)
C114 0.092(3) 0.039(2) 0.0280(19) -0.0009(15) 0.002(2) 0.007(2)
C115 0.058(3) 0.048(2) 0.046(2) 0.0113(19) 0.0120(19) 0.012(2)
C116 0.0385(18) 0.043(2) 0.046(2) 0.0120(17) -0.0105(16) 0.0041(15)
C117 0.0443(19) 0.0374(17) 0.0281(16) 0.0013(13) -0.0128(14) -0.0022(15)
C118 0.0421(17) 0.0295(15) 0.0248(15) 0.0028(12) -0.0072(13) -0.0008(13)
C126 0.0245(14) 0.0335(16) 0.0261(16) -0.0101(13) -0.0007(12) 0.0003(12)
C127 0.0277(14) 0.0327(16) 0.0215(14) -0.0059(12) 0.0008(11) -0.0017(12)
C128 0.0355(17) 0.0397(18) 0.0229(15) 0.0022(13) -0.0028(13) 0.0011(14)
C129 0.042(2) 0.045(2) 0.039(2) 0.0074(17) 0.0056(16) -0.0101(16)
C130 0.0322(17) 0.059(2) 0.0351(19) -0.0063(17) 0.0018(14) -0.0097(16)
C131 0.0314(16) 0.050(2) 0.0336(18) -0.0066(15) -0.0045(14) 0.0051(15)
C132 0.0302(15) 0.0321(16) 0.0339(17) -0.0034(13) 0.0019(13) 0.0010(12)
C133 0.0299(15) 0.0354(17) 0.0330(17) -0.0083(13) 0.0063(13) -0.0040(13)
C134 0.054(2) 0.041(2) 0.038(2) -0.0094(15) 0.0093(17) -0.0160(17)
C135 0.071(3) 0.055(2) 0.038(2) -0.0034(18) 0.014(2) -0.015(2)
C136 0.076(3) 0.047(2) 0.048(3) 0.0024(19) 0.017(2) -0.013(2)
C137 0.079(3) 0.043(2) 0.068(3) -0.008(2) 0.025(3) -0.028(2)
C138 0.052(2) 0.047(2) 0.046(2) -0.0127(17) 0.0065(18) -0.0151(18)
O4 0.0299(19) 0.031(2) 0.025(2) -0.0069(16) -0.0007(17) 0.0075(16)
C94 0.021(6) 0.043(4) 0.019(5) 0.007(4) -0.004(4) 0.003(3)
C95 0.024(5) 0.052(6) 0.026(6) 0.011(4) -0.003(3) -0.004(4)
C96 0.033(5) 0.039(5) 0.057(9) 0.013(5) -0.011(5) -0.004(4)
C97 0.032(4) 0.054(10) 0.063(10) 0.038(8) 0.005(6) 0.008(7)
C98 0.045(5) 0.076(8) 0.030(5) 0.012(4) 0.010(5) 0.020(5)
C99 0.039(4) 0.047(5) 0.017(3) 0.002(3) 0.001(3) 0.011(5)
C107 0.025(4) 0.023(5) 0.015(3) -0.004(2) 0.003(2) 0.001(3)
C108 0.027(4) 0.023(3) 0.012(3) -0.002(2) -0.001(3) 0.003(2)
C109 0.017(2) 0.023(3) 0.020(3) 0.000(2) 0.000(2) 0.003(2)
C110 0.027(3) 0.029(3) 0.012(3) -0.004(2) 0.002(3) 0.002(2)
C112 0.028(3) 0.022(2) 0.014(2) -0.0031(17) -0.006(2) 0.004(2)
C119 0.034(3) 0.031(3) 0.018(2) 0.003(2) -0.0044(19) -0.006(2)
C120 0.052(3) 0.035(3) 0.032(3) 0.003(2) 0.000(2) 0.000(3)
C121 0.065(6) 0.046(4) 0.031(5) 0.012(3) -0.008(4) -0.011(5)
C122 0.048(3) 0.045(3) 0.028(3) 0.003(2) -0.008(2) -0.021(3)
C123 0.037(3) 0.054(3) 0.020(2) 0.006(2) 0.0001(19) -0.010(2)
C124 0.032(2) 0.052(3) 0.024(2) 0.006(2) -0.0031(19) -0.004(2)
C125 0.043(3) 0.039(3) 0.027(3) -0.012(2) 0.000(2) 0.004(3)
O4A 0.031(4) 0.043(5) 0.028(5) -0.016(4) -0.002(4) 0.008(4)
C1A 0.052(6) 0.021(4) 0.015(4) -0.001(3) -0.007(4) -0.011(4)
C1B 0.059(8) 0.045(7) 0.019(5) 0.005(5) -0.015(5) -0.012(7)
C1C 0.091(17) 0.071(16) 0.042(10) 0.019(10) -0.024(12) -0.059(14)
C1D 0.097(12) 0.040(7) 0.021(6) 0.006(5) -0.030(7) -0.030(7)
C1E 0.077(9) 0.027(5) 0.036(6) 0.004(4) -0.026(6) -0.003(5)
C1F 0.047(6) 0.033(5) 0.029(5) -0.005(4) -0.012(4) 0.004(4)
C1G 0.033(6) 0.028(5) 0.016(5) 0.001(4) -0.014(5) 0.011(5)
C1H 0.054(8) 0.040(7) 0.031(6) -0.020(5) 0.007(6) 0.005(6)
C1I 0.030(7) 0.028(6) 0.014(5) 0.002(4) -0.006(5) 0.012(4)
C1J 0.026(7) 0.034(8) 0.016(6) 0.008(5) -0.007(5) 0.001(5)
C1K 0.023(5) 0.060(9) 0.016(7) 0.012(6) -0.001(5) -0.008(5)
C1L 0.035(11) 0.016(8) 0.044(10) -0.014(6) 0.026(8) -0.003(6)
C94A 0.012(6) 0.073(14) 0.017(7) 0.006(7) 0.000(5) -0.007(9)
C95A 0.028(8) 0.041(7) 0.022(7) 0.014(5) -0.003(5) -0.011(5)
C96A 0.035(7) 0.044(8) 0.036(8) 0.025(6) -0.013(6) -0.009(6)
C97A 0.038(7) 0.049(12) 0.050(12) 0.026(8) -0.008(7) -0.006(8)
C98A 0.035(6) 0.072(13) 0.016(6) 0.015(8) 0.009(5) 0.007(10)
C99A 0.035(5) 0.041(8) 0.037(8) -0.004(5) 0.005(6) 0.007(6)

loop_
_atom_type_symbol
_atom_type_description
_atom_type_scat_dispersion_real
_atom_type_scat_dispersion_imag
_atom_type_scat_source
C C 0.0033 0.0016 'International Tables Vol C Tables 4.2.6.8 and 6.1.1.4'
H H 0.0000 0.0000 'International Tables Vol C Tables 4.2.6.8 and 6.1.1.4'
Cl Cl 0.1484 0.1585 'International Tables Vol C Tables 4.2.6.8 and 6.1.1.4'
Cu Cu 0.3201 1.2651 'International Tables Vol C Tables 4.2.6.8 and 6.1.1.4'
N N 0.0061 0.0033 'International Tables Vol C Tables 4.2.6.8 and 6.1.1.4'
O O 0.0106 0.0060 'International Tables Vol C Tables 4.2.6.8 and 6.1.1.4'

loop_
_exptl_crystal_face_index_h
_exptl_crystal_face_index_k
_exptl_crystal_face_index_l
_exptl_crystal_face_perp_dist
-1.00 -1.00 2.00 0.0550
-2.00 2.00 1.00 0.0610
0.00 0.00 -1.00 0.1470
1.00 -2.00 -1.00 0.0780
0.00 -1.00 -1.00 0.1390
0.00 -2.00 -1.00 0.1110
-1.00 0.00 -1.00 0.1550
0.00 1.00 0.00 0.0320
0.00 -1.00 0.00 0.0840
2.00 1.00 0.00 0.0600
-2.00 -1.00 0.00 0.1300
1.00 2.00 -1.00 0.0300
-1.00 -2.00 1.00 0.0870
1.00 0.00 0.00 0.0560
1.00 2.00 -2.00 0.0190
-3.00 0.00 4.00 0.0180

loop_
_geom_angle_atom_site_label_1
_geom_angle_atom_site_label_2
_geom_angle_atom_site_label_3
_geom_angle
_geom_angle_site_symmetry_1
_geom_angle_site_symmetry_3
_geom_angle_publ_flag
C1 Cu1 Cl1 175.90(10) . . ?
C7 O1 C23 117.5(3) . . ?
C40 O2 C56 116.2(3) . . ?
C1 N1 C2 111.4(3) . . ?
C1 N1 C4 123.2(3) . . ?
C2 N1 C4 125.3(3) . . ?
C1 N2 C3 111.3(3) . . ?
C1 N2 C37 123.3(3) . . ?
C3 N2 C37 125.4(3) . . ?
N1 C1 Cu1 126.0(2) . . ?
N2 C1 Cu1 130.0(2) . . ?
N2 C1 N1 103.9(3) . . ?
N1 C2 H2 126.6 . . ?
C3 C2 N1 106.9(3) . . ?
C3 C2 H2 126.6 . . ?
N2 C3 H3 126.7 . . ?
C2 C3 N2 106.5(3) . . ?
C2 C3 H3 126.7 . . ?
C5 C4 N1 118.0(3) . . ?
C9 C4 N1 120.0(3) . . ?
C9 C4 C5 122.0(3) . . ?
C4 C5 C10 120.4(3) . . ?
C6 C5 C4 118.3(3) . . ?
C6 C5 C10 121.3(3) . . ?
C5 C6 H6 119.8 . . ?
C5 C6 C7 120.3(3) . . ?
C7 C6 H6 119.8 . . ?
O1 C7 C6 114.5(3) . . ?
O1 C7 C8 124.4(3) . . ?
C8 C7 C6 121.2(3) . . ?
C7 C8 H8 120.1 . . ?
C7 C8 C9 119.9(3) . . ?
C9 C8 H8 120.1 . . ?
C4 C9 C8 118.3(3) . . ?
C4 C9 C24 120.7(3) . . ?
C8 C9 C24 121.0(3) . . ?
C5 C10 H10 107.1 . . ?
C5 C10 C11 111.7(3) . . ?
C11 C10 H10 107.1 . . ?
C17 C10 C5 111.1(3) . . ?
C17 C10 H10 107.1 . . ?
C17 C10 C11 112.5(3) . . ?
C12 C11 C10 118.9(3) . . ?
C16 C11 C10 122.7(3) . . ?
C16 C11 C12 118.5(3) . . ?
C11 C12 H12 119.8 . . ?
C13 C12 C11 120.4(3) . . ?
C13 C12 H12 119.8 . . ?
C12 C13 H13 119.8 . . ?
C14 C13 C12 120.3(3) . . ?
C14 C13 H13 119.8 . . ?
C13 C14 H14 120.4 . . ?
C15 C14 C13 119.2(3) . . ?
C15 C14 H14 120.4 . . ?
C14 C15 H15 119.6 . . ?
C16 C15 C14 120.9(4) . . ?
C16 C15 H15 119.6 . . ?
C11 C16 H16 119.6 . . ?
C15 C16 C11 120.8(3) . . ?
C15 C16 H16 119.6 . . ?
C18 C17 C10 123.0(3) . . ?
C18 C17 C22 119.2(3) . . ?
C22 C17 C10 117.7(3) . . ?
C17 C18 H18 119.6 . . ?
C17 C18 C19 120.8(3) . . ?
C19 C18 H18 119.6 . . ?
C18 C19 H19 120.2 . . ?
C20 C19 C18 119.7(3) . . ?
C20 C19 H19 120.2 . . ?
C19 C20 H20 120.0 . . ?
C21 C20 C19 120.1(3) . . ?
C21 C20 H20 120.0 . . ?
C20 C21 H21 119.8 . . ?
C20 C21 C22 120.4(4) . . ?
C22 C21 H21 119.8 . . ?
C17 C22 C21 119.8(3) . . ?
C17 C22 H22 120.1 . . ?
C21 C22 H22 120.1 . . ?
O1 C23 H23A 109.5 . . ?
O1 C23 H23B 109.5 . . ?
O1 C23 H23C 109.5 . . ?
H23A C23 H23B 109.5 . . ?
H23A C23 H23C 109.5 . . ?
H23B C23 H23C 109.5 . . ?
C9 C24 H24 106.4 . . ?
C25 C24 C9 112.0(3) . . ?
C25 C24 H24 106.4 . . ?
C31 C24 C9 110.7(3) . . ?
C31 C24 H24 106.4 . . ?
C31 C24 C25 114.4(3) . . ?
C26 C25 C24 119.6(3) . . ?
C26 C25 C30 118.5(3) . . ?
C30 C25 C24 121.9(3) . . ?
C25 C26 H26 119.4 . . ?
C27 C26 C25 121.1(3) . . ?
C27 C26 H26 119.4 . . ?
C26 C27 H27 120.1 . . ?
C28 C27 C26 119.7(4) . . ?
C28 C27 H27 120.1 . . ?
C27 C28 H28 120.1 . . ?
C29 C28 C27 119.8(4) . . ?
C29 C28 H28 120.1 . . ?
C28 C29 H29 119.6 . . ?
C28 C29 C30 120.8(3) . . ?
C30 C29 H29 119.6 . . ?
C25 C30 H30 120.0 . . ?
C29 C30 C25 120.1(4) . . ?
C29 C30 H30 120.0 . . ?
C32 C31 C24 122.0(3) . . ?
C36 C31 C24 119.6(3) . . ?
C36 C31 C32 118.3(4) . . ?
C31 C32 H32 119.8 . . ?
C31 C32 C33 120.3(4) . . ?
C33 C32 H32 119.8 . . ?
C32 C33 H33 119.5 . . ?
C34 C33 C32 121.0(5) . . ?
C34 C33 H33 119.5 . . ?
C33 C34 H34 120.6 . . ?
C35 C34 C33 118.8(4) . . ?
C35 C34 H34 120.6 . . ?
C34 C35 H35 119.6 . . ?
C34 C35 C36 120.8(4) . . ?
C36 C35 H35 119.6 . . ?
C31 C36 C35 120.7(4) . . ?
C31 C36 H36 119.6 . . ?
C35 C36 H36 119.6 . . ?
C38 C37 N2 118.9(3) . . ?
C42 C37 N2 119.0(3) . . ?
C42 C37 C38 122.0(3) . . ?
C37 C38 C43 121.6(3) . . ?
C39 C38 C37 118.0(3) . . ?
C39 C38 C43 120.4(3) . . ?
C38 C39 H39 119.5 . . ?
C38 C39 C40 121.1(3) . . ?
C40 C39 H39 119.5 . . ?
O2 C40 C39 115.7(3) . . ?
O2 C40 C41 124.0(3) . . ?
C39 C40 C41 120.2(3) . . ?
C40 C41 H41 119.7 . . ?
C40 C41 C42 120.6(3) . . ?
C42 C41 H41 119.7 . . ?
C37 C42 C41 118.1(3) . . ?
C37 C42 C57 123.3(3) . . ?
C41 C42 C57 118.5(3) . . ?
C38 C43 H43 106.2 . . ?
C44 C43 C38 110.0(3) . . ?
C44 C43 H43 106.2 . . ?
C44 C43 C50 113.5(3) . . ?
C50 C43 C38 114.0(3) . . ?
C50 C43 H43 106.2 . . ?
C45 C44 C43 119.3(3) . . ?
C45 C44 C49 118.9(3) . . ?
C49 C44 C43 121.7(3) . . ?
C44 C45 H45 119.7 . . ?
C46 C45 C44 120.7(4) . . ?
C46 C45 H45 119.7 . . ?
C45 C46 H46 120.0 . . ?
C47 C46 C45 120.0(4) . . ?
C47 C46 H46 120.0 . . ?
C46 C47 H47 120.0 . . ?
C46 C47 C48 120.1(4) . . ?
C48 C47 H47 120.0 . . ?
C47 C48 H48 119.8 . . ?
C47 C48 C49 120.5(4) . . ?
C49 C48 H48 119.8 . . ?
C44 C49 H49 120.1 . . ?
C48 C49 C44 119.9(3) . . ?
C48 C49 H49 120.1 . . ?
C51 C50 C43 118.6(3) . . ?
C55 C50 C43 123.2(3) . . ?
C55 C50 C51 118.1(3) . . ?
C50 C51 H51 119.3 . . ?
C52 C51 C50 121.4(3) . . ?
C52 C51 H51 119.3 . . ?
C51 C52 H52 119.9 . . ?
C51 C52 C53 120.2(4) . . ?
C53 C52 H52 119.9 . . ?
C52 C53 H53 120.6 . . ?
C52 C53 C54 118.7(4) . . ?
C54 C53 H53 120.6 . . ?
C53 C54 H54 119.6 . . ?
C53 C54 C55 120.8(4) . . ?
C55 C54 H54 119.6 . . ?
C50 C55 C54 120.7(4) . . ?
C50 C55 H55 119.7 . . ?
C54 C55 H55 119.7 . . ?
O2 C56 H56A 109.5 . . ?
O2 C56 H56B 109.5 . . ?
O2 C56 H56C 109.5 . . ?
H56A C56 H56B 109.5 . . ?
H56A C56 H56C 109.5 . . ?
H56B C56 H56C 109.5 . . ?
C42 C57 H57 107.4 . . ?
C42 C57 C58 109.9(3) . . ?
C42 C57 C64 112.7(3) . . ?
C58 C57 H57 107.4 . . ?
C64 C57 H57 107.4 . . ?
C64 C57 C58 111.9(3) . . ?
C59 C58 C57 119.6(3) . . ?
C59 C58 C63 118.5(3) . . ?
C63 C58 C57 121.9(3) . . ?
C58 C59 H59 119.5 . . ?
C60 C59 C58 120.9(4) . . ?
C60 C59 H59 119.5 . . ?
C59 C60 H60 119.8 . . ?
C61 C60 C59 120.4(4) . . ?
C61 C60 H60 119.8 . . ?
C60 C61 H61 120.3 . . ?
C60 C61 C62 119.4(3) . . ?
C62 C61 H61 120.3 . . ?
C61 C62 H62 119.8 . . ?
C61 C62 C63 120.5(3) . . ?
C63 C62 H62 119.8 . . ?
C58 C63 H63 119.8 . . ?
C62 C63 C58 120.3(3) . . ?
C62 C63 H63 119.8 . . ?
C65 C64 C57 118.3(3) . . ?
C69 C64 C57 123.7(3) . . ?
C69 C64 C65 118.1(3) . . ?
C64 C65 H65 119.3 . . ?
C66 C65 C64 121.3(3) . . ?
C66 C65 H65 119.3 . . ?
C65 C66 H66 120.2 . . ?
C65 C66 C67 119.7(3) . . ?
C67 C66 H66 120.2 . . ?
C66 C67 H67 120.1 . . ?
C68 C67 C66 119.8(3) . . ?
C68 C67 H67 120.1 . . ?
C67 C68 H68 119.9 . . ?
C67 C68 C69 120.3(3) . . ?
C69 C68 H68 119.9 . . ?
C64 C69 H69 119.6 . . ?
C68 C69 C64 120.8(3) . . ?
C68 C69 H69 119.6 . . ?
C70 Cu2 Cl2 177.09(10) . . ?
C76 O3 C92 117.8(3) . . ?
C70 N3 C71 111.2(3) . . ?
C70 N3 C73 123.2(3) . . ?
C71 N3 C73 125.5(3) . . ?
C70 N4 C72 111.2(3) . . ?
C70 N4 C106 123.8(3) . . ?
C72 N4 C106 124.9(3) . . ?
N3 C70 Cu2 126.7(2) . . ?
N4 C70 Cu2 129.3(2) . . ?
N4 C70 N3 103.9(3) . . ?
N3 C71 H71 126.7 . . ?
C72 C71 N3 106.7(3) . . ?
C72 C71 H71 126.7 . . ?
N4 C72 H72 126.5 . . ?
C71 C72 N4 106.9(3) . . ?
C71 C72 H72 126.5 . . ?
C74 C73 N3 119.3(3) . . ?
C78 C73 N3 119.0(3) . . ?
C78 C73 C74 121.7(3) . . ?
C73 C74 C79 121.1(3) . . ?
C75 C74 C73 117.8(3) . . ?
C75 C74 C79 121.1(3) . . ?
C74 C75 H75 119.2 . . ?
C74 C75 C76 121.6(3) . . ?
C76 C75 H75 119.2 . . ?
O3 C76 C75 115.7(3) . . ?
O3 C76 C77 124.3(3) . . ?
C75 C76 C77 120.0(3) . . ?
C76 C77 H77 120.1 . . ?
C76 C77 C78 119.8(3) . . ?
C78 C77 H77 120.1 . . ?
C73 C78 C77 119.0(3) . . ?
C73 C78 C93 119.9(3) . . ?
C77 C78 C93 121.1(3) . . ?
C74 C79 H79 107.2 . . ?
C74 C79 C80 109.1(3) . . ?
C80 C79 H79 107.2 . . ?
C86 C79 C74 112.0(3) . . ?
C86 C79 H79 107.2 . . ?
C86 C79 C80 113.8(3) . . ?
C81 C80 C79 118.6(3) . . ?
C81 C80 C85 118.4(4) . . ?
C85 C80 C79 122.8(3) . . ?
C80 C81 H81 119.3 . . ?
C82 C81 C80 121.4(4) . . ?
C82 C81 H81 119.3 . . ?
C81 C82 H82 120.1 . . ?
C81 C82 C83 119.9(4) . . ?
C83 C82 H82 120.1 . . ?
C82 C83 H83 120.5 . . ?
C84 C83 C82 119.0(4) . . ?
C84 C83 H83 120.5 . . ?
C83 C84 H84 119.3 . . ?
C83 C84 C85 121.3(4) . . ?
C85 C84 H84 119.3 . . ?
C80 C85 C84 120.0(4) . . ?
C80 C85 H85 120.0 . . ?
C84 C85 H85 120.0 . . ?
C87 C86 C79 119.9(3) . . ?
C87 C86 C91 117.9(4) . . ?
C91 C86 C79 122.1(3) . . ?
C86 C87 H87 119.3 . . ?
C88 C87 C86 121.3(4) . . ?
C88 C87 H87 119.3 . . ?
C87 C88 H88 120.0 . . ?
C89 C88 C87 120.0(4) . . ?
C89 C88 H88 120.0 . . ?
C88 C89 H89 120.2 . . ?
C88 C89 C90 119.5(4) . . ?
C90 C89 H89 120.2 . . ?
C89 C90 H90 119.8 . . ?
C91 C90 C89 120.4(4) . . ?
C91 C90 H90 119.8 . . ?
C86 C91 H91 119.6 . . ?
C90 C91 C86 120.8(4) . . ?
C90 C91 H91 119.6 . . ?
O3 C92 H92A 109.5 . . ?
O3 C92 H92B 109.5 . . ?
O3 C92 H92C 109.5 . . ?
H92A C92 H92B 109.5 . . ?
H92A C92 H92C 109.5 . . ?
H92B C92 H92C 109.5 . . ?
C78 C93 H93 105.0 . . ?
C78 C93 H93A 109.1 . . ?
C78 C93 C94 115.8(7) . . ?
C78 C93 C94A 104.8(8) . . ?
C100 C93 C78 112.2(3) . . ?
C100 C93 H93 105.0 . . ?
C100 C93 H93A 109.1 . . ?
C100 C93 C94 112.8(9) . . ?
C100 C93 C94A 112.3(12) . . ?
C94 C93 H93 105.0 . . ?
C94A C93 H93A 109.1 . . ?
C101 C100 C93 122.3(3) . . ?
C105 C100 C93 119.1(3) . . ?
C105 C100 C101 118.6(3) . . ?
C100 C101 H101 119.7 . . ?
C102 C101 C100 120.6(3) . . ?
C102 C101 H101 119.7 . . ?
C101 C102 H102 120.1 . . ?
C103 C102 C101 119.8(3) . . ?
C103 C102 H102 120.1 . . ?
C102 C103 H103 119.9 . . ?
C104 C103 C102 120.2(3) . . ?
C104 C103 H103 119.9 . . ?
C103 C104 H104 120.1 . . ?
C103 C104 C105 119.8(4) . . ?
C105 C104 H104 120.1 . . ?
C100 C105 C104 121.0(4) . . ?
C100 C105 H105 119.5 . . ?
C104 C105 H105 119.5 . . ?
C111 C106 N4 118.5(3) . . ?
C111 C106 C107 118.1(4) . . ?
C111 C106 C1L 135.1(7) . . ?
C107 C106 N4 123.3(4) . . ?
C1L C106 N4 106.3(7) . . ?
C106 C111 C126 122.0(3) . . ?
C106 C111 C110 121.8(4) . . ?
C110 C111 C126 116.0(4) . . ?
C1K C111 C106 106.9(7) . . ?
C1K C111 C126 130.6(7) . . ?
C114 C113 C112 122.4(4) . . ?
C114 C113 C1G 107.4(6) . . ?
C118 C113 C114 118.0(4) . . ?
C118 C113 C112 119.6(4) . . ?
C118 C113 C1G 131.5(6) . . ?
C113 C114 H114 119.4 . . ?
C115 C114 C113 121.2(4) . . ?
C115 C114 H114 119.4 . . ?
C114 C115 H115 119.8 . . ?
C114 C115 C116 120.4(4) . . ?
C116 C115 H115 119.8 . . ?
C115 C116 H116 120.5 . . ?
C117 C116 C115 119.0(4) . . ?
C117 C116 H116 120.5 . . ?
C116 C117 H117 119.7 . . ?
C116 C117 C118 120.6(3) . . ?
C118 C117 H117 119.7 . . ?
C113 C118 C117 120.8(3) . . ?
C113 C118 H118 119.6 . . ?
C117 C118 H118 119.6 . . ?
C111 C126 H126 106.1 . . ?
C111 C126 C127 111.6(3) . . ?
C111 C126 C133 113.5(3) . . ?
C127 C126 H126 106.1 . . ?
C127 C126 C133 112.8(3) . . ?
C133 C126 H126 106.1 . . ?
C128 C127 C126 119.1(3) . . ?
C132 C127 C126 122.5(3) . . ?
C132 C127 C128 118.5(3) . . ?
C127 C128 H128 119.6 . . ?
C129 C128 C127 120.7(3) . . ?
C129 C128 H128 119.6 . . ?
C128 C129 H129 120.1 . . ?
C130 C129 C128 119.8(3) . . ?
C130 C129 H129 120.1 . . ?
C129 C130 H130 120.0 . . ?
C131 C130 C129 120.0(3) . . ?
C131 C130 H130 120.0 . . ?
C130 C131 H131 120.1 . . ?
C130 C131 C132 119.8(3) . . ?
C132 C131 H131 120.1 . . ?
C127 C132 C131 121.1(3) . . ?
C127 C132 H132 119.4 . . ?
C131 C132 H132 119.4 . . ?
C134 C133 C126 118.2(3) . . ?
C138 C133 C126 123.9(3) . . ?
C138 C133 C134 117.8(3) . . ?
C133 C134 H134 119.1 . . ?
C135 C134 C133 121.7(4) . . ?
C135 C134 H134 119.1 . . ?
C134 C135 H135 119.9 . . ?
C134 C135 C136 120.2(4) . . ?
C136 C135 H135 119.9 . . ?
C135 C136 H136 120.6 . . ?
C137 C136 C135 118.8(4) . . ?
C137 C136 H136 120.6 . . ?
C136 C137 H137 119.4 . . ?
C136 C137 C138 121.2(4) . . ?
C138 C137 H137 119.4 . . ?
C133 C138 C137 120.2(4) . . ?
C133 C138 H138 119.9 . . ?
C137 C138 H138 119.9 . . ?
C109 O4 C125 117.3(5) . . ?
C95 C94 C93 119.5(10) . . ?
C95 C94 C99 121.3(9) . . ?
C99 C94 C93 119.2(11) . . ?
C94 C95 H95 119.9 . . ?
C94 C95 C96 120.2(10) . . ?
C96 C95 H95 119.9 . . ?
C95 C96 H96 120.4 . . ?
C97 C96 C95 119.2(11) . . ?
C97 C96 H96 120.4 . . ?
C96 C97 H97 119.2 . . ?
C96 C97 C98 121.6(13) . . ?
C98 C97 H97 119.2 . . ?
C97 C98 H98 120.4 . . ?
C97 C98 C99 119.1(10) . . ?
C99 C98 H98 120.4 . . ?
C94 C99 C98 118.6(10) . . ?
C94 C99 H99 120.7 . . ?
C98 C99 H99 120.7 . . ?
C106 C107 C112 116.7(6) . . ?
C108 C107 C106 120.2(7) . . ?
C108 C107 C112 123.1(6) . . ?
C107 C108 H108 119.2 . . ?
C109 C108 C107 121.5(6) . . ?
C109 C108 H108 119.2 . . ?
O4 C109 C108 124.9(5) . . ?
O4 C109 C110 114.9(6) . . ?
C108 C109 C110 120.1(5) . . ?
C111 C110 H110 120.9 . . ?
C109 C110 C111 118.2(6) . . ?
C109 C110 H110 120.9 . . ?
C113 C112 H112 105.0 . . ?
C107 C112 C113 115.0(6) . . ?
C107 C112 H112 105.0 . . ?
C107 C112 C119 111.5(6) . . ?
C119 C112 C113 114.0(4) . . ?
C119 C112 H112 105.0 . . ?
C120 C119 C112 118.0(5) . . ?
C124 C119 C112 124.6(5) . . ?
C124 C119 C120 117.4(5) . . ?
C119 C120 H120 119.5 . . ?
C119 C120 C121 121.0(7) . . ?
C121 C120 H120 119.5 . . ?
C120 C121 H121 119.9 . . ?
C122 C121 C120 120.2(8) . . ?
C122 C121 H121 119.9 . . ?
C121 C122 H122 120.4 . . ?
C121 C122 C123 119.3(6) . . ?
C123 C122 H122 120.4 . . ?
C122 C123 H123 119.9 . . ?
C122 C123 C124 120.2(5) . . ?
C124 C123 H123 119.9 . . ?
C119 C124 C123 121.8(5) . . ?
C119 C124 H124 119.1 . . ?
C123 C124 H124 119.1 . . ?
O4 C125 H12A 109.5 . . ?
O4 C125 H12B 109.5 . . ?
O4 C125 H12C 109.5 . . ?
H12A C125 H12B 109.5 . . ?
H12A C125 H12C 109.5 . . ?
H12B C125 H12C 109.5 . . ?
C1I O4A C1H 115.9(10) . . ?
C1B C1A C1F 119.2(9) . . ?
C1B C1A C1G 124.0(10) . . ?
C1F C1A C1G 116.8(10) . . ?
C1A C1B H1B 121.2 . . ?
C1A C1B C1C 117.7(14) . . ?
C1C C1B H1B 121.2 . . ?
C1B C1C H1C 119.0 . . ?
C1D C1C C1B 122.1(18) . . ?
C1D C1C H1C 119.0 . . ?
C1C C1D H1D 120.2 . . ?
C1E C1D C1C 119.5(14) . . ?
C1E C1D H1D 120.2 . . ?
C1D C1E H1E 119.8 . . ?
C1D C1E C1F 120.4(11) . . ?
C1F C1E H1E 119.8 . . ?
C1A C1F H1F 119.5 . . ?
C1E C1F C1A 121.0(10) . . ?
C1E C1F H1F 119.5 . . ?
C113 C1G C1A 107.8(8) . . ?
C113 C1G H1G 109.3 . . ?
C113 C1G C1L 106.5(10) . . ?
C1A C1G H1G 109.3 . . ?
C1A C1G C1L 114.4(14) . . ?
C1L C1G H1G 109.3 . . ?
O4A C1H H1HA 109.5 . . ?
O4A C1H H1HB 109.5 . . ?
O4A C1H H1HC 109.5 . . ?
H1HA C1H H1HB 109.5 . . ?
H1HA C1H H1HC 109.5 . . ?
H1HB C1H H1HC 109.5 . . ?
O4A C1I C1K 109.9(12) . . ?
C1J C1I O4A 126.9(11) . . ?
C1J C1I C1K 123.2(12) . . ?
C1I C1J H1J 120.5 . . ?
C1I C1J C1L 119.0(14) . . ?
C1L C1J H1J 120.5 . . ?
C111 C1K C1I 124.5(13) . . ?
C111 C1K H1K 117.8 . . ?
C1I C1K H1K 117.8 . . ?
C106 C1L C1G 131.3(12) . . ?
C1J C1L C106 110.0(13) . . ?
C1J C1L C1G 118.7(14) . . ?
C95A C94A C93 128.3(14) . . ?
C95A C94A C99A 117.2(13) . . ?
C99A C94A C93 114.2(13) . . ?
C94A C95A H95A 119.5 . . ?
C94A C95A C96A 121.1(14) . . ?
C96A C95A H95A 119.5 . . ?
C95A C96A H96A 119.9 . . ?
C97A C96A C95A 120.2(15) . . ?
C97A C96A H96A 119.9 . . ?
C96A C97A H97A 121.1 . . ?
C98A C97A C96A 117.8(19) . . ?
C98A C97A H97A 121.1 . . ?
C97A C98A H98A 119.1 . . ?
C97A C98A C99A 121.8(15) . . ?
C99A C98A H98A 119.1 . . ?
C94A C99A C98A 121.9(13) . . ?
C94A C99A H99A 119.1 . . ?
C98A C99A H99A 119.1 . . ?

loop_
_geom_bond_atom_site_label_1
_geom_bond_atom_site_label_2
_geom_bond_distance
_geom_bond_site_symmetry_2
_geom_bond_publ_flag
Cu1 Cl1 2.1012(10) . ?
Cu1 C1 1.877(3) . ?
O1 C7 1.375(4) . ?
O1 C23 1.419(4) . ?
O2 C40 1.362(4) . ?
O2 C56 1.440(4) . ?
N1 C1 1.360(4) . ?
N1 C2 1.384(4) . ?
N1 C4 1.442(4) . ?
N2 C1 1.356(4) . ?
N2 C3 1.394(4) . ?
N2 C37 1.438(4) . ?
C2 H2 0.9500 . ?
C2 C3 1.341(5) . ?
C3 H3 0.9500 . ?
C4 C5 1.413(4) . ?
C4 C9 1.389(4) . ?
C5 C6 1.375(4) . ?
C5 C10 1.522(4) . ?
C6 H6 0.9500 . ?
C6 C7 1.391(4) . ?
C7 C8 1.384(4) . ?
C8 H8 0.9500 . ?
C8 C9 1.401(5) . ?
C9 C24 1.532(4) . ?
C10 H10 1.0000 . ?
C10 C11 1.531(5) . ?
C10 C17 1.519(4) . ?
C11 C12 1.398(5) . ?
C11 C16 1.395(5) . ?
C12 H12 0.9500 . ?
C12 C13 1.390(5) . ?
C13 H13 0.9500 . ?
C13 C14 1.386(5) . ?
C14 H14 0.9500 . ?
C14 C15 1.385(5) . ?
C15 H15 0.9500 . ?
C15 C16 1.373(5) . ?
C16 H16 0.9500 . ?
C17 C18 1.383(4) . ?
C17 C22 1.392(5) . ?
C18 H18 0.9500 . ?
C18 C19 1.391(4) . ?
C19 H19 0.9500 . ?
C19 C20 1.382(5) . ?
C20 H20 0.9500 . ?
C20 C21 1.377(5) . ?
C21 H21 0.9500 . ?
C21 C22 1.396(5) . ?
C22 H22 0.9500 . ?
C23 H23A 0.9800 . ?
C23 H23B 0.9800 . ?
C23 H23C 0.9800 . ?
C24 H24 1.0000 . ?
C24 C25 1.529(5) . ?
C24 C31 1.525(5) . ?
C25 C26 1.398(6) . ?
C25 C30 1.404(5) . ?
C26 H26 0.9500 . ?
C26 C27 1.391(6) . ?
C27 H27 0.9500 . ?
C27 C28 1.390(6) . ?
C28 H28 0.9500 . ?
C28 C29 1.384(6) . ?
C29 H29 0.9500 . ?
C29 C30 1.390(5) . ?
C30 H30 0.9500 . ?
C31 C32 1.383(6) . ?
C31 C36 1.382(5) . ?
C32 H32 0.9500 . ?
C32 C33 1.384(6) . ?
C33 H33 0.9500 . ?
C33 C34 1.374(6) . ?
C34 H34 0.9500 . ?
C34 C35 1.364(7) . ?
C35 H35 0.9500 . ?
C35 C36 1.384(7) . ?
C36 H36 0.9500 . ?
C37 C38 1.408(4) . ?
C37 C42 1.398(4) . ?
C38 C39 1.388(5) . ?
C38 C43 1.529(4) . ?
C39 H39 0.9500 . ?
C39 C40 1.389(4) . ?
C40 C41 1.390(4) . ?
C41 H41 0.9500 . ?
C41 C42 1.400(4) . ?
C42 C57 1.528(4) . ?
C43 H43 1.0000 . ?
C43 C44 1.521(4) . ?
C43 C50 1.528(5) . ?
C44 C45 1.394(5) . ?
C44 C49 1.401(5) . ?
C45 H45 0.9500 . ?
C45 C46 1.387(5) . ?
C46 H46 0.9500 . ?
C46 C47 1.381(6) . ?
C47 H47 0.9500 . ?
C47 C48 1.382(6) . ?
C48 H48 0.9500 . ?
C48 C49 1.389(5) . ?
C49 H49 0.9500 . ?
C50 C51 1.401(5) . ?
C50 C55 1.378(5) . ?
C51 H51 0.9500 . ?
C51 C52 1.381(5) . ?
C52 H52 0.9500 . ?
C52 C53 1.387(6) . ?
C53 H53 0.9500 . ?
C53 C54 1.389(6) . ?
C54 H54 0.9500 . ?
C54 C55 1.395(6) . ?
C55 H55 0.9500 . ?
C56 H56A 0.9800 . ?
C56 H56B 0.9800 . ?
C56 H56C 0.9800 . ?
C57 H57 1.0000 . ?
C57 C58 1.535(5) . ?
C57 C64 1.530(5) . ?
C58 C59 1.389(5) . ?
C58 C63 1.395(5) . ?
C59 H59 0.9500 . ?
C59 C60 1.384(6) . ?
C60 H60 0.9500 . ?
C60 C61 1.382(6) . ?
C61 H61 0.9500 . ?
C61 C62 1.383(5) . ?
C62 H62 0.9500 . ?
C62 C63 1.391(5) . ?
C63 H63 0.9500 . ?
C64 C65 1.401(4) . ?
C64 C69 1.394(4) . ?
C65 H65 0.9500 . ?
C65 C66 1.387(5) . ?
C66 H66 0.9500 . ?
C66 C67 1.391(6) . ?
C67 H67 0.9500 . ?
C67 C68 1.387(5) . ?
C68 H68 0.9500 . ?
C68 C69 1.391(5) . ?
C69 H69 0.9500 . ?
Cu2 Cl2 2.0919(10) . ?
Cu2 C70 1.870(3) . ?
O3 C76 1.357(4) . ?
O3 C92 1.424(4) . ?
N3 C70 1.369(4) . ?
N3 C71 1.387(4) . ?
N3 C73 1.439(4) . ?
N4 C70 1.357(4) . ?
N4 C72 1.393(4) . ?
N4 C106 1.447(4) . ?
C71 H71 0.9500 . ?
C71 C72 1.344(5) . ?
C72 H72 0.9500 . ?
C73 C74 1.409(5) . ?
C73 C78 1.389(4) . ?
C74 C75 1.380(5) . ?
C74 C79 1.527(5) . ?
C75 H75 0.9500 . ?
C75 C76 1.389(5) . ?
C76 C77 1.394(5) . ?
C77 H77 0.9500 . ?
C77 C78 1.398(5) . ?
C78 C93 1.530(5) . ?
C79 H79 1.0000 . ?
C79 C80 1.531(5) . ?
C79 C86 1.514(5) . ?
C80 C81 1.384(6) . ?
C80 C85 1.389(5) . ?
C81 H81 0.9500 . ?
C81 C82 1.383(6) . ?
C82 H82 0.9500 . ?
C82 C83 1.388(6) . ?
C83 H83 0.9500 . ?
C83 C84 1.370(6) . ?
C84 H84 0.9500 . ?
C84 C85 1.390(5) . ?
C85 H85 0.9500 . ?
C86 C87 1.392(5) . ?
C86 C91 1.403(5) . ?
C87 H87 0.9500 . ?
C87 C88 1.388(6) . ?
C88 H88 0.9500 . ?
C88 C89 1.383(6) . ?
C89 H89 0.9500 . ?
C89 C90 1.390(6) . ?
C90 H90 0.9500 . ?
C90 C91 1.380(6) . ?
C91 H91 0.9500 . ?
C92 H92A 0.9800 . ?
C92 H92B 0.9800 . ?
C92 H92C 0.9800 . ?
C93 H93 1.0000 . ?
C93 H93A 1.0000 . ?
C93 C100 1.525(5) . ?
C93 C94 1.531(10) . ?
C93 C94A 1.561(15) . ?
C100 C101 1.395(5) . ?
C100 C105 1.381(5) . ?
C101 H101 0.9500 . ?
C101 C102 1.392(4) . ?
C102 H102 0.9500 . ?
C102 C103 1.381(5) . ?
C103 H103 0.9500 . ?
C103 C104 1.377(5) . ?
C104 H104 0.9500 . ?
C104 C105 1.392(5) . ?
C105 H105 0.9500 . ?
C106 C111 1.384(5) . ?
C106 C107 1.427(8) . ?
C106 C1L 1.425(18) . ?
C111 C126 1.525(4) . ?
C111 C110 1.438(7) . ?
C111 C1K 1.338(15) . ?
C113 C114 1.399(6) . ?
C113 C118 1.384(5) . ?
C113 C112 1.599(7) . ?
C113 C1G 1.423(12) . ?
C114 H114 0.9500 . ?
C114 C115 1.382(7) . ?
C115 H115 0.9500 . ?
C115 C116 1.387(6) . ?
C116 H116 0.9500 . ?
C116 C117 1.383(5) . ?
C117 H117 0.9500 . ?
C117 C118 1.396(5) . ?
C118 H118 0.9500 . ?
C126 H126 1.0000 . ?
C126 C127 1.530(4) . ?
C126 C133 1.533(5) . ?
C127 C128 1.395(5) . ?
C127 C132 1.385(5) . ?
C128 H128 0.9500 . ?
C128 C129 1.394(5) . ?
C129 H129 0.9500 . ?
C129 C130 1.387(6) . ?
C130 H130 0.9500 . ?
C130 C131 1.380(6) . ?
C131 H131 0.9500 . ?
C131 C132 1.395(5) . ?
C132 H132 0.9500 . ?
C133 C134 1.393(5) . ?
C133 C138 1.379(5) . ?
C134 H134 0.9500 . ?
C134 C135 1.371(6) . ?
C135 H135 0.9500 . ?
C135 C136 1.381(6) . ?
C136 H136 0.9500 . ?
C136 C137 1.372(7) . ?
C137 H137 0.9500 . ?
C137 C138 1.394(6) . ?
C138 H138 0.9500 . ?
O4 C109 1.380(7) . ?
O4 C125 1.433(7) . ?
C94 C95 1.359(13) . ?
C94 C99 1.393(12) . ?
C95 H95 0.9500 . ?
C95 C96 1.398(13) . ?
C96 H96 0.9500 . ?
C96 C97 1.360(19) . ?
C97 H97 0.9500 . ?
C97 C98 1.390(16) . ?
C98 H98 0.9500 . ?
C98 C99 1.400(13) . ?
C99 H99 0.9500 . ?
C107 C108 1.387(9) . ?
C107 C112 1.490(9) . ?
C108 H108 0.9500 . ?
C108 C109 1.385(8) . ?
C109 C110 1.404(8) . ?
C110 H110 0.9500 . ?
C112 H112 1.0000 . ?
C112 C119 1.533(8) . ?
C119 C120 1.390(8) . ?
C119 C124 1.386(8) . ?
C120 H120 0.9500 . ?
C120 C121 1.411(11) . ?
C121 H121 0.9500 . ?
C121 C122 1.374(13) . ?
C122 H122 0.9500 . ?
C122 C123 1.380(9) . ?
C123 H123 0.9500 . ?
C123 C124 1.394(7) . ?
C124 H124 0.9500 . ?
C125 H12A 0.9800 . ?
C125 H12B 0.9800 . ?
C125 H12C 0.9800 . ?
O4A C1H 1.443(13) . ?
O4A C1I 1.390(13) . ?
C1A C1B 1.375(15) . ?
C1A C1F 1.417(14) . ?
C1A C1G 1.519(15) . ?
C1B H1B 0.9500 . ?
C1B C1C 1.423(19) . ?
C1C H1C 0.9500 . ?
C1C C1D 1.38(2) . ?
C1D H1D 0.9500 . ?
C1D C1E 1.352(18) . ?
C1E H1E 0.9500 . ?
C1E C1F 1.378(14) . ?
C1F H1F 0.9500 . ?
C1G H1G 1.0000 . ?
C1G C1L 1.55(2) . ?
C1H H1HA 0.9800 . ?
C1H H1HB 0.9800 . ?
C1H H1HC 0.9800 . ?
C1I C1J 1.363(14) . ?
C1I C1K 1.401(15) . ?
C1J H1J 0.9500 . ?
C1J C1L 1.401(16) . ?
C1K H1K 0.9500 . ?
C94A C95A 1.364(17) . ?
C94A C99A 1.398(16) . ?
C95A H95A 0.9500 . ?
C95A C96A 1.448(15) . ?
C96A H96A 0.9500 . ?
C96A C97A 1.40(2) . ?
C97A H97A 0.9500 . ?
C97A C98A 1.36(2) . ?
C98A H98A 0.9500 . ?
C98A C99A 1.406(17) . ?
C99A H99A 0.9500 . ?

loop_
_geom_torsion_atom_site_label_1
_geom_torsion_atom_site_label_2
_geom_torsion_atom_site_label_3
_geom_torsion_atom_site_label_4
_geom_torsion
_geom_torsion_site_symmetry_1
_geom_torsion_site_symmetry_2
_geom_torsion_site_symmetry_3
_geom_torsion_site_symmetry_4
_geom_torsion_publ_flag
O1 C7 C8 C9 -178.7(3) . . . . ?
O2 C40 C41 C42 176.4(3) . . . . ?
N1 C2 C3 N2 0.4(3) . . . . ?
N1 C4 C5 C6 -178.8(3) . . . . ?
N1 C4 C5 C10 -0.5(4) . . . . ?
N1 C4 C9 C8 177.5(3) . . . . ?
N1 C4 C9 C24 -1.7(5) . . . . ?
N2 C37 C38 C39 177.2(3) . . . . ?
N2 C37 C38 C43 -1.3(5) . . . . ?
N2 C37 C42 C41 -177.4(3) . . . . ?
N2 C37 C42 C57 0.0(5) . . . . ?
C1 N1 C2 C3 -0.8(4) . . . . ?
C1 N1 C4 C5 -88.6(4) . . . . ?
C1 N1 C4 C9 91.3(4) . . . . ?
C1 N2 C3 C2 0.1(3) . . . . ?
C1 N2 C37 C38 -86.3(4) . . . . ?
C1 N2 C37 C42 91.6(4) . . . . ?
C2 N1 C1 Cu1 178.7(2) . . . . ?
C2 N1 C1 N2 0.8(3) . . . . ?
C2 N1 C4 C5 87.1(4) . . . . ?
C2 N1 C4 C9 -93.0(4) . . . . ?
C3 N2 C1 Cu1 -178.3(2) . . . . ?
C3 N2 C1 N1 -0.6(3) . . . . ?
C3 N2 C37 C38 92.2(4) . . . . ?
C3 N2 C37 C42 -89.9(4) . . . . ?
C4 N1 C1 Cu1 -5.1(4) . . . . ?
C4 N1 C1 N2 177.1(3) . . . . ?
C4 N1 C2 C3 -176.9(3) . . . . ?
C4 C5 C6 C7 1.5(5) . . . . ?
C4 C5 C10 C11 -82.5(4) . . . . ?
C4 C5 C10 C17 150.9(3) . . . . ?
C4 C9 C24 C25 -147.4(3) . . . . ?
C4 C9 C24 C31 83.7(4) . . . . ?
C5 C4 C9 C8 -2.7(5) . . . . ?
C5 C4 C9 C24 178.2(3) . . . . ?
C5 C6 C7 O1 177.2(3) . . . . ?
C5 C6 C7 C8 -2.8(5) . . . . ?
C5 C10 C11 C12 153.7(3) . . . . ?
C5 C10 C11 C16 -27.5(4) . . . . ?
C5 C10 C17 C18 95.8(3) . . . . ?
C5 C10 C17 C22 -81.1(4) . . . . ?
C6 C5 C10 C11 95.8(4) . . . . ?
C6 C5 C10 C17 -30.8(4) . . . . ?
C6 C7 C8 C9 1.4(5) . . . . ?
C7 C8 C9 C4 1.3(5) . . . . ?
C7 C8 C9 C24 -179.5(3) . . . . ?
C8 C9 C24 C25 33.5(4) . . . . ?
C8 C9 C24 C31 -95.4(4) . . . . ?
C9 C4 C5 C6 1.3(5) . . . . ?
C9 C4 C5 C10 179.7(3) . . . . ?
C9 C24 C25 C26 53.9(4) . . . . ?
C9 C24 C25 C30 -127.3(3) . . . . ?
C9 C24 C31 C32 40.7(4) . . . . ?
C9 C24 C31 C36 -141.0(3) . . . . ?
C10 C5 C6 C7 -176.9(3) . . . . ?
C10 C11 C12 C13 177.4(3) . . . . ?
C10 C11 C16 C15 -177.6(3) . . . . ?
C10 C17 C18 C19 -177.6(3) . . . . ?
C10 C17 C22 C21 179.0(3) . . . . ?
C11 C10 C17 C18 -30.3(4) . . . . ?
C11 C10 C17 C22 152.8(3) . . . . ?
C11 C12 C13 C14 1.0(5) . . . . ?
C12 C11 C16 C15 1.1(5) . . . . ?
C12 C13 C14 C15 -0.4(5) . . . . ?
C13 C14 C15 C16 0.1(5) . . . . ?
C14 C15 C16 C11 -0.5(5) . . . . ?
C16 C11 C12 C13 -1.4(5) . . . . ?
C17 C10 C11 C12 -80.5(4) . . . . ?
C17 C10 C11 C16 98.2(3) . . . . ?
C17 C18 C19 C20 -0.7(5) . . . . ?
C18 C17 C22 C21 1.9(5) . . . . ?
C18 C19 C20 C21 1.0(6) . . . . ?
C19 C20 C21 C22 0.1(6) . . . . ?
C20 C21 C22 C17 -1.6(6) . . . . ?
C22 C17 C18 C19 -0.8(5) . . . . ?
C23 O1 C7 C6 178.0(3) . . . . ?
C23 O1 C7 C8 -2.0(5) . . . . ?
C24 C25 C26 C27 178.6(3) . . . . ?
C24 C25 C30 C29 -177.6(3) . . . . ?
C24 C31 C32 C33 178.2(4) . . . . ?
C24 C31 C36 C35 -177.4(4) . . . . ?
C25 C24 C31 C32 -86.8(4) . . . . ?
C25 C24 C31 C36 91.4(4) . . . . ?
C25 C26 C27 C28 -0.7(6) . . . . ?
C26 C25 C30 C29 1.2(5) . . . . ?
C26 C27 C28 C29 0.7(6) . . . . ?
C27 C28 C29 C30 0.4(6) . . . . ?
C28 C29 C30 C25 -1.3(5) . . . . ?
C30 C25 C26 C27 -0.2(5) . . . . ?
C31 C24 C25 C26 -179.2(3) . . . . ?
C31 C24 C25 C30 -0.4(4) . . . . ?
C31 C32 C33 C34 -0.2(6) . . . . ?
C32 C31 C36 C35 0.9(6) . . . . ?
C32 C33 C34 C35 -0.3(6) . . . . ?
C33 C34 C35 C36 1.2(6) . . . . ?
C34 C35 C36 C31 -1.5(7) . . . . ?
C36 C31 C32 C33 -0.1(6) . . . . ?
C37 N2 C1 Cu1 0.4(4) . . . . ?
C37 N2 C1 N1 178.1(3) . . . . ?
C37 N2 C3 C2 -178.6(3) . . . . ?
C37 C38 C39 C40 -0.3(5) . . . . ?
C37 C38 C43 C44 134.3(3) . . . . ?
C37 C38 C43 C50 -97.0(4) . . . . ?
C37 C42 C57 C58 137.0(3) . . . . ?
C37 C42 C57 C64 -97.4(4) . . . . ?
C38 C37 C42 C41 0.5(5) . . . . ?
C38 C37 C42 C57 177.9(3) . . . . ?
C38 C39 C40 O2 -176.7(3) . . . . ?
C38 C39 C40 C41 1.4(5) . . . . ?
C38 C43 C44 C45 -86.9(3) . . . . ?
C38 C43 C44 C49 89.9(3) . . . . ?
C38 C43 C50 C51 179.8(3) . . . . ?
C38 C43 C50 C55 3.6(5) . . . . ?
C39 C38 C43 C44 -44.2(4) . . . . ?
C39 C38 C43 C50 84.6(4) . . . . ?
C39 C40 C41 C42 -1.5(5) . . . . ?
C40 C41 C42 C37 0.6(5) . . . . ?
C40 C41 C42 C57 -176.9(3) . . . . ?
C41 C42 C57 C58 -45.6(4) . . . . ?
C41 C42 C57 C64 79.9(4) . . . . ?
C42 C37 C38 C39 -0.7(5) . . . . ?
C42 C37 C38 C43 -179.2(3) . . . . ?
C42 C57 C58 C59 -85.3(4) . . . . ?
C42 C57 C58 C63 91.1(4) . . . . ?
C42 C57 C64 C65 -177.6(3) . . . . ?
C42 C57 C64 C69 2.2(4) . . . . ?
C43 C38 C39 C40 178.2(3) . . . . ?
C43 C44 C45 C46 176.4(3) . . . . ?
C43 C44 C49 C48 -174.9(3) . . . . ?
C43 C50 C51 C52 -174.7(3) . . . . ?
C43 C50 C55 C54 175.0(4) . . . . ?
C44 C43 C50 C51 -53.3(4) . . . . ?
C44 C43 C50 C55 130.6(3) . . . . ?
C44 C45 C46 C47 -1.0(6) . . . . ?
C45 C44 C49 C48 1.9(5) . . . . ?
C45 C46 C47 C48 1.2(6) . . . . ?
C46 C47 C48 C49 0.2(6) . . . . ?
C47 C48 C49 C44 -1.7(5) . . . . ?
C49 C44 C45 C46 -0.5(5) . . . . ?
C50 C43 C44 C45 144.0(3) . . . . ?
C50 C43 C44 C49 -39.2(4) . . . . ?
C50 C51 C52 C53 -0.2(6) . . . . ?
C51 C50 C55 C54 -1.2(6) . . . . ?
C51 C52 C53 C54 -1.5(6) . . . . ?
C52 C53 C54 C55 1.9(7) . . . . ?
C53 C54 C55 C50 -0.6(7) . . . . ?
C55 C50 C51 C52 1.6(5) . . . . ?
C56 O2 C40 C39 -179.0(3) . . . . ?
C56 O2 C40 C41 3.0(5) . . . . ?
C57 C58 C59 C60 174.2(4) . . . . ?
C57 C58 C63 C62 -173.6(3) . . . . ?
C57 C64 C65 C66 178.3(3) . . . . ?
C57 C64 C69 C68 -179.1(3) . . . . ?
C58 C57 C64 C65 -53.1(4) . . . . ?
C58 C57 C64 C69 126.7(3) . . . . ?
C58 C59 C60 C61 0.1(7) . . . . ?
C59 C58 C63 C62 2.9(5) . . . . ?
C59 C60 C61 C62 1.8(7) . . . . ?
C60 C61 C62 C63 -1.3(6) . . . . ?
C61 C62 C63 C58 -1.1(5) . . . . ?
C63 C58 C59 C60 -2.4(6) . . . . ?
C64 C57 C58 C59 148.6(3) . . . . ?
C64 C57 C58 C63 -34.9(4) . . . . ?
C64 C65 C66 C67 1.1(5) . . . . ?
C65 C64 C69 C68 0.8(5) . . . . ?
C65 C66 C67 C68 0.2(5) . . . . ?
C66 C67 C68 C69 -1.0(5) . . . . ?
C67 C68 C69 C64 0.5(5) . . . . ?
C69 C64 C65 C66 -1.6(5) . . . . ?
O3 C76 C77 C78 -179.0(3) . . . . ?
N3 C71 C72 N4 0.7(3) . . . . ?
N3 C73 C74 C75 -179.2(3) . . . . ?
N3 C73 C74 C79 -0.8(5) . . . . ?
N3 C73 C78 C77 178.3(3) . . . . ?
N3 C73 C78 C93 0.0(5) . . . . ?
N4 C106 C111 C126 -2.9(5) . . . . ?
N4 C106 C111 C110 -177.2(4) . . . . ?
N4 C106 C111 C1K 169.5(8) . . . . ?
N4 C106 C107 C108 176.2(7) . . . . ?
N4 C106 C107 C112 -3.9(12) . . . . ?
N4 C106 C1L C1G 6(3) . . . . ?
N4 C106 C1L C1J -175.3(14) . . . . ?
C70 N3 C71 C72 -0.5(4) . . . . ?
C70 N3 C73 C74 -84.7(4) . . . . ?
C70 N3 C73 C78 94.9(4) . . . . ?
C70 N4 C72 C71 -0.8(4) . . . . ?
C70 N4 C106 C111 81.5(4) . . . . ?
C70 N4 C106 C107 -99.1(7) . . . . ?
C70 N4 C106 C1L -96.6(11) . . . . ?
C71 N3 C70 Cu2 178.6(2) . . . . ?
C71 N3 C70 N4 0.0(3) . . . . ?
C71 N3 C73 C74 97.7(4) . . . . ?
C71 N3 C73 C78 -82.7(4) . . . . ?
C72 N4 C70 Cu2 -178.0(2) . . . . ?
C72 N4 C70 N3 0.5(3) . . . . ?
C72 N4 C106 C111 -95.1(4) . . . . ?
C72 N4 C106 C107 84.3(7) . . . . ?
C72 N4 C106 C1L 86.8(11) . . . . ?
C73 N3 C70 Cu2 0.6(4) . . . . ?
C73 N3 C70 N4 -178.0(3) . . . . ?
C73 N3 C71 C72 177.4(3) . . . . ?
C73 C74 C75 C76 1.5(5) . . . . ?
C73 C74 C79 C80 150.2(3) . . . . ?
C73 C74 C79 C86 -82.9(4) . . . . ?
C73 C78 C93 C100 -146.8(3) . . . . ?
C73 C78 C93 C94 81.8(9) . . . . ?
C73 C78 C93 C94A 91.1(12) . . . . ?
C74 C73 C78 C77 -2.1(5) . . . . ?
C74 C73 C78 C93 179.6(3) . . . . ?
C74 C75 C76 O3 177.9(3) . . . . ?
C74 C75 C76 C77 -3.4(6) . . . . ?
C74 C79 C80 C81 -65.7(4) . . . . ?
C74 C79 C80 C85 108.1(4) . . . . ?
C74 C79 C86 C87 148.4(3) . . . . ?
C74 C79 C86 C91 -33.7(4) . . . . ?
C75 C74 C79 C80 -31.6(5) . . . . ?
C75 C74 C79 C86 95.3(4) . . . . ?
C75 C76 C77 C78 2.4(5) . . . . ?
C76 C77 C78 C73 0.3(5) . . . . ?
C76 C77 C78 C93 178.5(3) . . . . ?
C77 C78 C93 C100 35.0(5) . . . . ?
C77 C78 C93 C94 -96.4(9) . . . . ?
C77 C78 C93 C94A -87.1(12) . . . . ?
C78 C73 C74 C75 1.2(5) . . . . ?
C78 C73 C74 C79 179.6(3) . . . . ?
C78 C93 C100 C101 -89.5(4) . . . . ?
C78 C93 C100 C105 90.5(4) . . . . ?
C78 C93 C94 C95 21(2) . . . . ?
C78 C93 C94 C99 -161.5(13) . . . . ?
C78 C93 C94A C95A 18(3) . . . . ?
C78 C93 C94A C99A -155(2) . . . . ?
C79 C74 C75 C76 -176.8(3) . . . . ?
C79 C80 C81 C82 172.1(4) . . . . ?
C79 C80 C85 C84 -173.1(3) . . . . ?
C79 C86 C87 C88 176.9(3) . . . . ?
C79 C86 C91 C90 -176.6(3) . . . . ?
C80 C79 C86 C87 -87.3(4) . . . . ?
C80 C79 C86 C91 90.6(4) . . . . ?
C80 C81 C82 C83 2.2(7) . . . . ?
C81 C80 C85 C84 0.7(5) . . . . ?
C81 C82 C83 C84 -1.0(7) . . . . ?
C82 C83 C84 C85 -0.3(6) . . . . ?
C83 C84 C85 C80 0.5(6) . . . . ?
C85 C80 C81 C82 -2.0(6) . . . . ?
C86 C79 C80 C81 168.4(3) . . . . ?
C86 C79 C80 C85 -17.8(5) . . . . ?
C86 C87 C88 C89 0.0(6) . . . . ?
C87 C86 C91 C90 1.4(5) . . . . ?
C87 C88 C89 C90 0.9(6) . . . . ?
C88 C89 C90 C91 -0.7(6) . . . . ?
C89 C90 C91 C86 -0.5(6) . . . . ?
C91 C86 C87 C88 -1.1(5) . . . . ?
C92 O3 C76 C75 -169.0(4) . . . . ?
C92 O3 C76 C77 12.4(5) . . . . ?
C93 C100 C101 C102 179.5(3) . . . . ?
C93 C100 C105 C104 -179.5(3) . . . . ?
C93 C94 C95 C96 -180.0(14) . . . . ?
C93 C94 C99 C98 -179.6(13) . . . . ?
C93 C94A C95A C96A -173(2) . . . . ?
C93 C94A C99A C98A 173.7(18) . . . . ?
C100 C93 C94 C95 -110.2(17) . . . . ?
C100 C93 C94 C99 67.4(17) . . . . ?
C100 C93 C94A C95A -104(3) . . . . ?
C100 C93 C94A C99A 83(2) . . . . ?
C100 C101 C102 C103 -0.1(5) . . . . ?
C101 C100 C105 C104 0.6(5) . . . . ?
C101 C102 C103 C104 0.8(5) . . . . ?
C102 C103 C104 C105 -0.8(6) . . . . ?
C103 C104 C105 C100 0.1(6) . . . . ?
C105 C100 C101 C102 -0.6(5) . . . . ?
C106 N4 C70 Cu2 5.0(4) . . . . ?
C106 N4 C70 N3 -176.5(3) . . . . ?
C106 N4 C72 C71 176.2(3) . . . . ?
C106 C111 C126 C127 122.2(3) . . . . ?
C106 C111 C126 C133 -109.0(4) . . . . ?
C106 C111 C110 C109 -2.3(9) . . . . ?
C106 C111 C1K C1I 12.9(16) . . . . ?
C106 C107 C108 C109 4.4(14) . . . . ?
C106 C107 C112 C113 124.0(8) . . . . ?
C106 C107 C112 C119 -104.2(8) . . . . ?
C111 C106 C107 C108 -4.4(12) . . . . ?
C111 C106 C107 C112 175.5(6) . . . . ?
C111 C106 C1L C1G -171.4(14) . . . . ?
C111 C106 C1L C1J 7(3) . . . . ?
C111 C126 C127 C128 -89.1(4) . . . . ?
C111 C126 C127 C132 91.5(4) . . . . ?
C111 C126 C133 C134 -179.7(3) . . . . ?
C111 C126 C133 C138 3.9(5) . . . . ?
C113 C114 C115 C116 -2.1(6) . . . . ?
C113 C112 C119 C120 -87.2(6) . . . . ?
C113 C112 C119 C124 93.4(6) . . . . ?
C113 C1G C1L C106 141(2) . . . . ?
C113 C1G C1L C1J -37(2) . . . . ?
C114 C113 C118 C117 -1.2(5) . . . . ?
C114 C113 C112 C107 -69.7(6) . . . . ?
C114 C113 C112 C119 159.7(4) . . . . ?
C114 C113 C1G C1A 143.0(8) . . . . ?
C114 C113 C1G C1L -93.7(11) . . . . ?
C114 C115 C116 C117 -0.3(6) . . . . ?
C115 C116 C117 C118 1.9(5) . . . . ?
C116 C117 C118 C113 -1.1(5) . . . . ?
C118 C113 C114 C115 2.8(6) . . . . ?
C118 C113 C112 C107 109.6(5) . . . . ?
C118 C113 C112 C119 -21.0(6) . . . . ?
C118 C113 C1G C1A -16.2(13) . . . . ?
C118 C113 C1G C1L 107.1(11) . . . . ?
C126 C111 C110 C109 -176.9(5) . . . . ?
C126 C111 C1K C1I -175.6(10) . . . . ?
C126 C127 C128 C129 -179.6(3) . . . . ?
C126 C127 C132 C131 179.9(3) . . . . ?
C126 C133 C134 C135 -178.1(4) . . . . ?
C126 C133 C138 C137 178.6(4) . . . . ?
C127 C126 C133 C134 -51.6(4) . . . . ?
C127 C126 C133 C138 132.1(4) . . . . ?
C127 C128 C129 C130 -0.6(5) . . . . ?
C128 C127 C132 C131 0.6(5) . . . . ?
C128 C129 C130 C131 1.1(6) . . . . ?
C129 C130 C131 C132 -0.8(5) . . . . ?
C130 C131 C132 C127 -0.1(5) . . . . ?
C132 C127 C128 C129 -0.2(5) . . . . ?
C133 C126 C127 C128 141.7(3) . . . . ?
C133 C126 C127 C132 -37.6(4) . . . . ?
C133 C134 C135 C136 -0.2(7) . . . . ?
C134 C133 C138 C137 2.2(6) . . . . ?
C134 C135 C136 C137 1.3(8) . . . . ?
C135 C136 C137 C138 -0.6(8) . . . . ?
C136 C137 C138 C133 -1.1(8) . . . . ?
C138 C133 C134 C135 -1.6(6) . . . . ?
O4 C109 C110 C111 178.5(5) . . . . ?
C94 C93 C100 C101 43.3(7) . . . . ?
C94 C93 C100 C105 -136.6(6) . . . . ?
C94 C95 C96 C97 -1(2) . . . . ?
C95 C94 C99 C98 -2(3) . . . . ?
C95 C96 C97 C98 -1(2) . . . . ?
C96 C97 C98 C99 1(2) . . . . ?
C97 C98 C99 C94 0(2) . . . . ?
C99 C94 C95 C96 2(3) . . . . ?
C107 C106 C111 C126 177.7(6) . . . . ?
C107 C106 C111 C110 3.3(8) . . . . ?
C107 C108 C109 O4 -179.2(8) . . . . ?
C107 C108 C109 C110 -3.3(11) . . . . ?
C107 C112 C119 C120 140.5(6) . . . . ?
C107 C112 C119 C124 -38.9(8) . . . . ?
C108 C107 C112 C113 -56.2(12) . . . . ?
C108 C107 C112 C119 75.6(11) . . . . ?
C108 C109 C110 C111 2.1(10) . . . . ?
C110 C111 C126 C127 -63.2(5) . . . . ?
C110 C111 C126 C133 65.6(5) . . . . ?
C112 C113 C114 C115 -177.8(4) . . . . ?
C112 C113 C118 C117 179.4(4) . . . . ?
C112 C107 C108 C109 -175.4(8) . . . . ?
C112 C119 C120 C121 178.1(7) . . . . ?
C112 C119 C124 C123 -178.3(5) . . . . ?
C119 C120 C121 C122 2.9(13) . . . . ?
C120 C119 C124 C123 2.3(8) . . . . ?
C120 C121 C122 C123 -3.0(13) . . . . ?
C121 C122 C123 C124 2.8(9) . . . . ?
C122 C123 C124 C119 -2.5(8) . . . . ?
C124 C119 C120 C121 -2.5(9) . . . . ?
C125 O4 C109 C108 -10.4(9) . . . . ?
C125 O4 C109 C110 173.4(6) . . . . ?
O4A C1I C1J C1L -177.6(17) . . . . ?
O4A C1I C1K C111 170.0(12) . . . . ?
C1A C1B C1C C1D 4(3) . . . . ?
C1A C1G C1L C106 -100(2) . . . . ?
C1A C1G C1L C1J 82(2) . . . . ?
C1B C1A C1F C1E 1.2(15) . . . . ?
C1B C1A C1G C113 107.3(11) . . . . ?
C1B C1A C1G C1L -11.0(16) . . . . ?
C1B C1C C1D C1E -3(3) . . . . ?
C1C C1D C1E C1F 2(2) . . . . ?
C1D C1E C1F C1A -0.7(16) . . . . ?
C1F C1A C1B C1C -2.5(19) . . . . ?
C1F C1A C1G C113 -72.8(11) . . . . ?
C1F C1A C1G C1L 169.0(10) . . . . ?
C1G C113 C114 C115 -159.7(6) . . . . ?
C1G C113 C118 C117 156.2(7) . . . . ?
C1G C1A C1B C1C 177.4(15) . . . . ?
C1G C1A C1F C1E -178.8(9) . . . . ?
C1H O4A C1I C1J -9(2) . . . . ?
C1H O4A C1I C1K 171.4(12) . . . . ?
C1I C1J C1L C106 0(3) . . . . ?
C1I C1J C1L C1G 178.5(16) . . . . ?
C1J C1I C1K C111 -9(2) . . . . ?
C1K C111 C126 C127 -48.3(10) . . . . ?
C1K C111 C126 C133 80.6(10) . . . . ?
C1K C1I C1J C1L 2(3) . . . . ?
C1L C106 C111 C126 174.5(15) . . . . ?
C1L C106 C111 C1K -13.1(17) . . . . ?
C94A C93 C100 C101 28.2(8) . . . . ?
C94A C93 C100 C105 -151.8(8) . . . . ?
C94A C95A C96A C97A 1(3) . . . . ?
C95A C94A C99A C98A 0(4) . . . . ?
C95A C96A C97A C98A -1(3) . . . . ?
C96A C97A C98A C99A 0(3) . . . . ?
C97A C98A C99A C94A 0(4) . . . . ?
C99A C94A C95A C96A -1(4) . . . . ?
